data_4087774
loop_
_publ_author_name
'Sch\"adle, Dorothea'
'Sch\"adle, Christoph'
'Schneider, David'
'Maichle-M\"ossmer, C\"acilia'
'Anwander, Reiner'

_publ_section_title
;
 Versatile Ln2(\m-NR)2-Imide Platforms for Ligand Exchange and Isoprene
 Polymerization
;
_journal_issue 20
_journal_name_full Organometallics
_journal_page_first 4994
_journal_paper_doi 10.1021/acs.organomet.5b00589
_journal_volume 34
_journal_year 2015
_chemical_formula_sum 'C39 H77 Al La2 N4 Si4'
_chemical_formula_weight 1018.95
_space_group_crystal_system monoclinic
_space_group_IT_number 9
_space_group_name_Hall 'C -2yc'
_space_group_name_H-M_alt 'C 1 c 1'
_atom_sites_solution_hydrogens geom
_cell_angle_alpha 90
_cell_angle_beta 93.3330(10)
_cell_angle_gamma 90
_cell_formula_units_Z 16
_cell_length_a 20.8139(5)
_cell_length_b 37.7028(10)
_cell_length_c 25.5412(6)
_cell_measurement_reflns_used 3055
_cell_measurement_temperature 100.(2)
_cell_measurement_theta_max 34.7041
_cell_measurement_theta_min 2.3459
_cell_volume 20009.4(9)
_computing_cell_refinement 'APEX2 v2013.6-2 (Bruker AXS)'
_computing_data_collection 'COSMO v1.61'
_computing_data_reduction 'SAINT V8.27B (Bruker AXS Inc., 2012)'
_computing_molecular_graphics 'Ortep3, POV-Ray'
_computing_structure_refinement 'SHELXL-2013 (Sheldrick, 2013)'
_computing_structure_solution 'SHELXS-2013 (Sheldrick, 2013)'
_diffrn_ambient_temperature 100.(2)
_diffrn_measured_fraction_theta_full 1.000
_diffrn_measured_fraction_theta_max 1.000
_diffrn_measurement_device_type 'Bruker ApexDuo'
_diffrn_measurement_method 'phi and omega scans'
_diffrn_radiation_monochromator 'QUAZAR optics'
_diffrn_radiation_type MoK\a
_diffrn_radiation_wavelength 0.71073
_diffrn_reflns_av_R_equivalents 0.0515
_diffrn_reflns_limit_h_max 27
_diffrn_reflns_limit_h_min -27
_diffrn_reflns_limit_k_max 50
_diffrn_reflns_limit_k_min -50
_diffrn_reflns_limit_l_max 34
_diffrn_reflns_limit_l_min -34
_diffrn_reflns_number 196947
_diffrn_reflns_theta_full 28.28
_diffrn_reflns_theta_max 28.28
_diffrn_reflns_theta_min 1.34
_diffrn_source 'ImuS-focus sealed tube'
_exptl_absorpt_coefficient_mu 1.827
_exptl_absorpt_correction_T_max 0.80
_exptl_absorpt_correction_T_min 0.55
_exptl_absorpt_correction_type numerical
_exptl_absorpt_process_details 'SADABS V2012/1 (Bruker AXS Inc.)'
_exptl_crystal_colour 'clear colourless'
_exptl_crystal_density_diffrn 1.353
_exptl_crystal_density_method 'not measured'
_exptl_crystal_description block
_exptl_crystal_F_000 8348
_exptl_crystal_size_max 0.370
_exptl_crystal_size_mid 0.130
_exptl_crystal_size_min 0.130
_refine_diff_density_max 1.650
_refine_diff_density_min -0.708
_refine_ls_abs_structure_details
;
Flack x determined using 19887 quotients [(I+)-(I-)]/[(I+)+(I-)]
(Parsons and Flack (2004), Acta Cryst. A60, s61).
;
_refine_ls_abs_structure_Flack 0.139(3)
_refine_ls_extinction_method none
_refine_ls_goodness_of_fit_ref 0.995
_refine_ls_hydrogen_treatment constr
_refine_ls_matrix_type full
_refine_ls_number_parameters 1890
_refine_ls_number_reflns 49365
_refine_ls_number_restraints 2
_refine_ls_restrained_S_all 0.995
_refine_ls_R_factor_all 0.0409
_refine_ls_R_factor_gt 0.0335
_refine_ls_shift/su_max 0.005
_refine_ls_shift/su_mean 0.000
_refine_ls_structure_factor_coef Fsqd
_refine_ls_weighting_details 'w=1/[\s^2^(Fo^2^)+(0.0342P)^2^] where P=(Fo^2^+2Fc^2^)/3'
_refine_ls_weighting_scheme calc
_refine_ls_wR_factor_gt 0.0676
_refine_ls_wR_factor_ref 0.0708
_reflns_number_gt 44444
_reflns_number_total 49365
_reflns_threshold_expression 'I > 2\s(I)'
_cod_data_source_file om5b00589_si_002.cif
_cod_data_source_block Compound_4-La
_cod_depositor_comments
;

2020-06-08
Z value and formula fixed to values more according to usual
chemical conventions.                 miguel
;
_cod_original_formula_sum 'C156 H307 Al4 La8 N16 Si16'
_cod_original_formula_weight 4075.80
_cod_original_formula_units_Z 4
_cod_database_code 4087774

loop_
_space_group_symop_operation_xyz
'x, y, z'
'x, -y, z+1/2'
'x+1/2, y+1/2, z'
'x+1/2, -y+1/2, z+1/2'

loop_
_atom_site_type_symbol
_atom_site_label
_atom_site_fract_x
_atom_site_fract_y
_atom_site_fract_z
_atom_site_U_iso_or_equiv
_atom_site_adp_type
_atom_site_calc_flag
_atom_site_refinement_flags_adp
_atom_site_refinement_flags_posn
_atom_site_occupancy
La La1 0.49792(2) 0.99985(2) 0.50199(2) 0.01378(7) Uani d . . 1
La La2 0.57279(2) 1.00175(2) 0.63553(2) 0.01216(6) Uani d . . 1
Al Al1 0.44951(8) 1.05101(4) 0.59300(6) 0.0151(3) Uani d . . 1
N N1 0.5332(2) 1.04618(11) 0.56790(17) 0.0136(9) Uani d . . 1
N N2 0.5381(2) 0.96343(11) 0.56692(18) 0.0155(9) Uani d . . 1
N N3 0.4424(2) 1.00132(11) 0.41547(17) 0.0155(10) Uani d . . 1
N N4 0.6759(2) 0.99760(11) 0.68306(18) 0.0160(10) Uani d . . 1
Si Si1 0.44975(8) 0.96037(4) 0.38799(6) 0.0159(3) Uani d . . 1
Si Si2 0.39767(8) 1.03591(4) 0.39073(6) 0.0173(3) Uani d . . 1
Si Si3 0.66466(8) 0.98016(4) 0.74326(6) 0.0183(3) Uani d . . 1
Si Si4 0.74752(8) 1.01239(4) 0.66140(6) 0.0174(3) Uani d . . 1
C C1 0.5102(3) 0.93428(15) 0.4314(2) 0.0254(14) Uani d . . 1
H H1A 0.5513 0.9471 0.4342 0.038 Uiso calc U R 1
H H1B 0.5167 0.9108 0.416 0.038 Uiso calc U R 1
H H1C 0.4939 0.9315 0.4664 0.038 Uiso calc U R 1
C C2 0.3747(3) 0.93319(15) 0.3853(3) 0.0292(14) Uani d . . 1
H H2A 0.3567 0.933 0.4199 0.044 Uiso calc U R 1
H H2B 0.3847 0.9089 0.375 0.044 Uiso calc U R 1
H H2C 0.3433 0.9434 0.3595 0.044 Uiso calc U R 1
C C3 0.4848(3) 0.96064(15) 0.3221(2) 0.0263(14) Uani d . . 1
H H3A 0.4536 0.9709 0.2962 0.039 Uiso calc U R 1
H H3B 0.4947 0.9363 0.3119 0.039 Uiso calc U R 1
H H3C 0.5243 0.9748 0.3238 0.039 Uiso calc U R 1
C C4 0.4170(3) 1.07793(16) 0.4284(2) 0.0284(15) Uani d . . 1
H H4A 0.4123 1.0738 0.4659 0.043 Uiso calc U R 1
H H4B 0.3874 1.0968 0.4161 0.043 Uiso calc U R 1
H H4C 0.4613 1.0851 0.4229 0.043 Uiso calc U R 1
C C5 0.3096(3) 1.02794(17) 0.3946(2) 0.0253(13) Uani d . . 1
H H5A 0.296 1.0088 0.3705 0.038 Uiso calc U R 1
H H5B 0.2859 1.0497 0.385 0.038 Uiso calc U R 1
H H5C 0.3006 1.0211 0.4305 0.038 Uiso calc U R 1
C C6 0.4114(3) 1.04687(17) 0.3207(2) 0.0276(14) Uani d . . 1
H H6A 0.4569 1.0525 0.3173 0.041 Uiso calc U R 1
H H6B 0.385 1.0674 0.3097 0.041 Uiso calc U R 1
H H6C 0.3994 1.0265 0.2984 0.041 Uiso calc U R 1
C C7 0.5759(3) 0.96983(16) 0.7465(2) 0.0206(12) Uani d . . 1
H H7A 0.5509 0.9918 0.742 0.031 Uiso calc U R 1
H H7B 0.5681 0.9593 0.7806 0.031 Uiso calc U R 1
H H7C 0.5627 0.9531 0.7185 0.031 Uiso calc U R 1
C C8 0.7068(3) 0.93712(15) 0.7585(2) 0.0267(14) Uani d . . 1
H H8A 0.6996 0.9208 0.7289 0.04 Uiso calc U R 1
H H8B 0.6898 0.9266 0.79 0.04 Uiso calc U R 1
H H8C 0.7531 0.9414 0.7647 0.04 Uiso calc U R 1
C C9 0.4483(3) 1.02718(15) 0.6656(2) 0.0183(12) Uani d . . 1
H H9A 0.4556 1.0016 0.662 0.027 Uiso calc U R 1
H H9B 0.4063 1.0311 0.6802 0.027 Uiso calc U R 1
H H9C 0.4822 1.0374 0.6891 0.027 Uiso calc U R 1
C C10 0.3887(3) 1.01744(15) 0.5502(2) 0.0210(12) Uani d . . 1
H H10A 0.3828 1.0261 0.5141 0.031 Uiso calc U R 1
H H10B 0.3469 1.0166 0.566 0.031 Uiso calc U R 1
H H10C 0.4074 0.9936 0.5501 0.031 Uiso calc U R 1
C C11 0.4091(3) 1.09838(16) 0.5887(2) 0.0288(15) Uani d . . 1
H H11A 0.4394 1.1155 0.5751 0.043 Uiso calc U R 1
H H11B 0.3975 1.1058 0.6236 0.043 Uiso calc U R 1
H H11C 0.3703 1.0974 0.5651 0.043 Uiso calc U R 1
C C12 0.5811(3) 1.07263(14) 0.5662(2) 0.0141(11) Uani d . . 1
C C13 0.6011(3) 1.09435(14) 0.6109(2) 0.0147(11) Uani d . . 1
C C14 0.6554(3) 1.11589(15) 0.6086(2) 0.0217(13) Uani d . . 1
H H14 0.6698 1.1288 0.639 0.026 Uiso calc U R 1
C C15 0.6892(3) 1.11925(15) 0.5639(2) 0.0235(13) Uani d . . 1
H H15 0.7263 1.1339 0.5638 0.028 Uiso calc U R 1
C C16 0.6679(3) 1.10088(15) 0.5192(2) 0.0237(13) Uani d . . 1
H H16 0.6898 1.1038 0.4878 0.028 Uiso calc U R 1
C C17 0.6151(3) 1.07818(14) 0.5193(2) 0.0170(12) Uani d . . 1
C C18 0.5928(3) 1.05938(15) 0.4690(2) 0.0190(12) Uani d . . 1
H H18 0.5455 1.0551 0.47 0.023 Uiso calc U R 1
C C19 0.6044(3) 1.07982(17) 0.4184(2) 0.0280(14) Uani d . . 1
H H19A 0.5875 1.104 0.4211 0.042 Uiso calc U R 1
H H19B 0.5824 1.0677 0.3885 0.042 Uiso calc U R 1
H H19C 0.6507 1.0808 0.4134 0.042 Uiso calc U R 1
C C20 0.6266(3) 1.02249(16) 0.4654(2) 0.0237(13) Uani d . . 1
H H20A 0.673 1.026 0.4629 0.036 Uiso calc U R 1
H H20B 0.609 1.0098 0.4343 0.036 Uiso calc U R 1
H H20C 0.619 1.0086 0.4969 0.036 Uiso calc U R 1
C C21 0.5644(3) 1.09699(14) 0.6601(2) 0.0184(12) Uani d . . 1
H H21 0.5247 1.0822 0.6545 0.022 Uiso calc U R 1
C C22 0.5427(3) 1.13525(15) 0.6700(2) 0.0258(14) Uani d . . 1
H H22A 0.5806 1.1505 0.6759 0.039 Uiso calc U R 1
H H22B 0.5172 1.1358 0.7011 0.039 Uiso calc U R 1
H H22C 0.5166 1.1438 0.6395 0.039 Uiso calc U R 1
C C23 0.6016(3) 1.08298(15) 0.7094(2) 0.0220(13) Uani d . . 1
H H23A 0.6182 1.0592 0.7025 0.033 Uiso calc U R 1
H H23B 0.5727 1.0818 0.7384 0.033 Uiso calc U R 1
H H23C 0.6375 1.0989 0.7189 0.033 Uiso calc U R 1
C C24 0.5516(3) 0.93325(14) 0.5968(2) 0.0186(12) Uani d . . 1
C C25 0.5038(3) 0.91844(14) 0.6293(2) 0.0210(13) Uani d . . 1
C C26 0.5214(4) 0.89145(15) 0.6647(2) 0.0312(16) Uani d . . 1
H H26 0.4899 0.882 0.6863 0.037 Uiso calc U R 1
C C27 0.5828(4) 0.87807(16) 0.6693(3) 0.0392(19) Uani d . . 1
H H27 0.5939 0.8604 0.6948 0.047 Uiso calc U R 1
C C28 0.6277(4) 0.89034(17) 0.6370(3) 0.0400(19) Uani d . . 1
H H28 0.6697 0.8804 0.6396 0.048 Uiso calc U R 1
C C29 0.6139(3) 0.91728(15) 0.5998(3) 0.0284(15) Uani d . . 1
C C30 0.6623(3) 0.92692(16) 0.5603(3) 0.0363(18) Uani d . . 1
H H30 0.6558 0.9525 0.5509 0.044 Uiso calc U R 1
C C31 0.7327(3) 0.92216(18) 0.5804(3) 0.046(2) Uani d . . 1
H H31A 0.7413 0.9367 0.6118 0.069 Uiso calc U R 1
H H31B 0.7611 0.9296 0.5532 0.069 Uiso calc U R 1
H H31C 0.7406 0.8972 0.5891 0.069 Uiso calc U R 1
C C32 0.6498(3) 0.9052(2) 0.5109(3) 0.0432(19) Uani d . . 1
H H32A 0.6549 0.8799 0.5193 0.065 Uiso calc U R 1
H H32B 0.6805 0.9119 0.485 0.065 Uiso calc U R 1
H H32C 0.6058 0.9096 0.4964 0.065 Uiso calc U R 1
C C33 0.4341(3) 0.92949(15) 0.6208(2) 0.0250(14) Uani d . . 1
H H33 0.4332 0.9558 0.6154 0.03 Uiso calc U R 1
C C34 0.3922(4) 0.92108(19) 0.6668(3) 0.049(2) Uani d . . 1
H H34A 0.3485 0.9301 0.659 0.074 Uiso calc U R 1
H H34B 0.4107 0.9324 0.6987 0.074 Uiso calc U R 1
H H34C 0.3905 0.8953 0.672 0.074 Uiso calc U R 1
C C35 0.4049(3) 0.91227(17) 0.5708(3) 0.0341(16) Uani d . . 1
H H35A 0.4314 0.918 0.5414 0.051 Uiso calc U R 1
H H35B 0.3612 0.9213 0.5634 0.051 Uiso calc U R 1
H H35C 0.4035 0.8865 0.5755 0.051 Uiso calc U R 1
C C36 0.6852(3) 1.01091(17) 0.7998(2) 0.0290(15) Uani d . . 1
H H36A 0.7315 1.0159 0.8017 0.043 Uiso calc U R 1
H H36B 0.6735 0.9997 0.8326 0.043 Uiso calc U R 1
H H36C 0.6613 1.0332 0.7947 0.043 Uiso calc U R 1
C C37 0.7361(3) 1.01947(15) 0.5890(2) 0.0213(12) Uani d . . 1
H H37A 0.7253 0.9969 0.5718 0.032 Uiso calc U R 1
H H37B 0.7759 1.0288 0.5757 0.032 Uiso calc U R 1
H H37C 0.701 1.0364 0.5817 0.032 Uiso calc U R 1
C C38 0.7733(3) 1.05629(15) 0.6909(2) 0.0259(14) Uani d . . 1
H H38A 0.7419 1.0746 0.6798 0.039 Uiso calc U R 1
H H38B 0.8157 1.0627 0.679 0.039 Uiso calc U R 1
H H38C 0.7756 1.0544 0.7292 0.039 Uiso calc U R 1
C C39 0.8172(3) 0.98187(16) 0.6768(2) 0.0278(14) Uani d . . 1
H H39A 0.8286 0.9824 0.7145 0.042 Uiso calc U R 1
H H39B 0.8542 0.9896 0.6576 0.042 Uiso calc U R 1
H H39C 0.8053 0.9577 0.6662 0.042 Uiso calc U R 1
La La3 1.00088(2) 0.98904(2) 1.00002(2) 0.01403(7) Uani d . . 1
La La4 1.12656(2) 0.98541(2) 1.10708(2) 0.01309(6) Uani d . . 1
Al Al11 1.12696(8) 0.94047(4) 0.99708(6) 0.0173(4) Uani d . . 1
N N11 1.0659(2) 0.94289(11) 1.04956(17) 0.0120(9) Uani d . . 1
N N12 1.0630(2) 1.02436(11) 1.05392(18) 0.0157(9) Uani d . . 1
N N13 0.9113(2) 0.98883(12) 0.93485(18) 0.0169(10) Uani d . . 1
N N14 1.1351(2) 0.98771(11) 1.20146(17) 0.0164(10) Uani d . . 1
Si Si11 0.87822(8) 1.03036(4) 0.93398(6) 0.0198(3) Uani d . . 1
Si Si12 0.88727(8) 0.95501(4) 0.89400(6) 0.0201(3) Uani d . . 1
Si Si13 1.20935(8) 1.00392(4) 1.21972(7) 0.0216(4) Uani d . . 1
Si Si14 1.08409(8) 0.97060(4) 1.24589(6) 0.0194(3) Uani d . . 1
C C101 0.9142(3) 1.05486(16) 0.9941(3) 0.0322(16) Uani d . . 1
H HA1A 0.907 1.041 1.0257 0.048 Uiso calc U R 1
H HA1B 0.8936 1.0781 0.9966 0.048 Uiso calc U R 1
H HA1C 0.9605 1.058 0.9908 0.048 Uiso calc U R 1
C C102 0.7898(3) 1.03193(17) 0.9408(3) 0.0293(15) Uani d . . 1
H HA2A 0.7677 1.0209 0.91 0.044 Uiso calc U R 1
H HA2B 0.7759 1.0567 0.9434 0.044 Uiso calc U R 1
H HA2C 0.7792 1.0191 0.9725 0.044 Uiso calc U R 1
C C103 0.8983(4) 1.05746(18) 0.8757(3) 0.0419(18) Uani d . . 1
H HA3A 0.9451 1.0587 0.8738 0.063 Uiso calc U R 1
H HA3B 0.8809 1.0815 0.8791 0.063 Uiso calc U R 1
H HA3C 0.8792 1.0464 0.8437 0.063 Uiso calc U R 1
C C104 0.9361(3) 0.91372(16) 0.9086(3) 0.0309(15) Uani d . . 1
H HA4A 0.982 0.9194 0.9081 0.046 Uiso calc U R 1
H HA4B 0.925 0.8957 0.8819 0.046 Uiso calc U R 1
H HA4C 0.9267 0.9046 0.9432 0.046 Uiso calc U R 1
C C105 0.8006(3) 0.94191(16) 0.9003(2) 0.0255(14) Uani d . . 1
H HA5A 0.7931 0.9375 0.9372 0.038 Uiso calc U R 1
H HA5B 0.7913 0.9203 0.8798 0.038 Uiso calc U R 1
H HA5C 0.7725 0.9611 0.887 0.038 Uiso calc U R 1
C C106 0.8959(4) 0.96614(19) 0.8234(2) 0.0370(17) Uani d . . 1
H HA6A 0.8687 0.9866 0.8138 0.056 Uiso calc U R 1
H HA6B 0.8825 0.9458 0.8016 0.056 Uiso calc U R 1
H HA6C 0.9409 0.9719 0.818 0.056 Uiso calc U R 1
C C107 1.2549(3) 1.00963(17) 1.1577(3) 0.0303(15) Uani d . . 1
H HA7A 1.258 0.9867 1.14 0.046 Uiso calc U R 1
H HA7B 1.2983 1.0186 1.167 0.046 Uiso calc U R 1
H HA7C 1.2319 1.0265 1.1343 0.046 Uiso calc U R 1
C C108 1.2115(4) 1.04831(17) 1.2529(3) 0.0380(17) Uani d . . 1
H HA8A 1.1888 1.0657 1.2302 0.057 Uiso calc U R 1
H HA8B 1.2564 1.0558 1.2596 0.057 Uiso calc U R 1
H HA8C 1.1906 1.0466 1.2862 0.057 Uiso calc U R 1
C C109 1.2105(3) 0.96525(17) 1.0245(2) 0.0264(14) Uani d . . 1
C C110 1.0950(3) 0.97129(15) 0.9345(2) 0.0228(13) Uani d . . 1
C C111 1.1439(4) 0.89385(17) 0.9668(2) 0.0347(17) Uani d . . 1
C C112 1.0492(3) 0.91578(13) 1.0839(2) 0.0135(11) Uani d . . 1
C C113 1.0958(3) 0.89568(13) 1.1152(2) 0.0144(11) Uani d . . 1
C C114 1.0753(3) 0.87185(14) 1.1530(2) 0.0187(12) Uani d . . 1
H H114 1.1067 0.8592 1.174 0.022 Uiso calc U R 1
C C115 1.0114(3) 0.86612(14) 1.1606(2) 0.0204(12) Uani d . . 1
H H115 0.9988 0.8501 1.1868 0.025 Uiso calc U R 1
C C116 0.9656(3) 0.88407(15) 1.1293(2) 0.0210(12) Uani d . . 1
H H116 0.9213 0.8797 1.1337 0.025 Uiso calc U R 1
C C117 0.9832(3) 0.90833(13) 1.0917(2) 0.0150(11) Uani d . . 1
C C118 0.9307(3) 0.92729(14) 1.0583(2) 0.0168(11) Uani d . . 1
H H118 0.9479 0.9317 1.0231 0.02 Uiso calc U R 1
C C119 0.8675(3) 0.90693(16) 1.0495(2) 0.0262(14) Uani d . . 1
H HB9A 0.8762 0.8833 1.0355 0.039 Uiso calc U R 1
H HB9B 0.8388 0.9199 1.0245 0.039 Uiso calc U R 1
H HB9C 0.847 0.9045 1.0829 0.039 Uiso calc U R 1
C C120 0.9160(3) 0.96373(15) 1.0823(2) 0.0206(12) Uani d . . 1
H HC0A 0.8938 0.9603 1.1148 0.031 Uiso calc U R 1
H HC0B 0.8884 0.9774 1.0573 0.031 Uiso calc U R 1
H HC0C 0.9563 0.9766 1.0901 0.031 Uiso calc U R 1
C C121 1.1674(3) 0.89588(14) 1.1075(2) 0.0172(12) Uani d . . 1
H H121 1.1749 0.9131 1.0788 0.021 Uiso calc U R 1
C C122 1.1926(3) 0.85957(15) 1.0901(2) 0.0258(14) Uani d . . 1
H HC2A 1.1884 0.8422 1.1183 0.039 Uiso calc U R 1
H HC2B 1.238 0.8617 1.0824 0.039 Uiso calc U R 1
H HC2C 1.1675 0.8516 1.0586 0.039 Uiso calc U R 1
C C123 1.2079(3) 0.90816(15) 1.1561(2) 0.0235(13) Uani d . . 1
H HC3A 1.1905 0.9304 1.169 0.035 Uiso calc U R 1
H HC4A 1.2525 0.9119 1.1469 0.035 Uiso calc U R 1
H HC5A 1.2068 0.89 1.1835 0.035 Uiso calc U R 1
C C124 1.0976(3) 1.05416(14) 1.0727(2) 0.0181(12) Uani d . . 1
C C125 1.1519(3) 1.06669(14) 1.0468(2) 0.0209(13) Uani d . . 1
C C126 1.1915(3) 1.09290(15) 1.0700(3) 0.0286(15) Uani d . . 1
H H126 1.2281 1.1008 1.0527 0.034 Uiso calc U R 1
C C127 1.1782(4) 1.10771(16) 1.1182(3) 0.0365(17) Uani d . . 1
H H127 1.2067 1.1246 1.1344 0.044 Uiso calc U R 1
C C128 1.1239(4) 1.09775(16) 1.1418(3) 0.0379(18) Uani d . . 1
H H128 1.1136 1.1091 1.1735 0.046 Uiso calc U R 1
C C129 1.0825(3) 1.07114(15) 1.1205(2) 0.0273(14) Uani d . . 1
C C130 1.0192(4) 1.06378(16) 1.1455(3) 0.0348(17) Uani d . . 1
H H130 1.005 1.0393 1.1349 0.042 Uiso calc U R 1
C C131 1.0246(4) 1.06494(17) 1.2055(3) 0.0411(19) Uani d . . 1
H H13A 1.0337 1.0893 1.2172 0.062 Uiso calc U R 1
H H13B 1.0596 1.0493 1.2186 0.062 Uiso calc U R 1
H H13C 0.984 1.057 1.2192 0.062 Uiso calc U R 1
C C132 0.9678(4) 1.0895(2) 1.1246(3) 0.0443(19) Uani d . . 1
H HD2A 0.9794 1.1137 1.1358 0.066 Uiso calc U R 1
H HD2B 0.9263 1.0831 1.1382 0.066 Uiso calc U R 1
H HD2C 0.9645 1.0885 1.0862 0.066 Uiso calc U R 1
C C133 1.1631(3) 1.05457(15) 0.9917(2) 0.0235(13) Uani d . . 1
H H133 1.1511 1.0289 0.9894 0.028 Uiso calc U R 1
C C134 1.2328(3) 1.05764(18) 0.9754(3) 0.0388(17) Uani d . . 1
H HD4A 1.2439 1.0827 0.9713 0.058 Uiso calc U R 1
H HD4B 1.2371 1.0452 0.9421 0.058 Uiso calc U R 1
H HD4C 1.262 1.0469 1.0025 0.058 Uiso calc U R 1
C C135 1.1175(3) 1.07480(18) 0.9518(3) 0.0335(16) Uani d . . 1
H HD5A 1.0728 1.0714 0.9608 0.05 Uiso calc U R 1
H HD5B 1.123 1.0656 0.9164 0.05 Uiso calc U R 1
H HD5C 1.1279 1.1001 0.9529 0.05 Uiso calc U R 1
C C136 1.2605(3) 0.97326(17) 1.2625(3) 0.0323(16) Uani d . . 1
H HD6A 1.2401 0.9695 1.2957 0.048 Uiso calc U R 1
H HD6B 1.3032 0.9838 1.2695 0.048 Uiso calc U R 1
H HD6C 1.2649 0.9505 1.2446 0.048 Uiso calc U R 1
C C137 1.0012(3) 0.96625(16) 1.2140(2) 0.0255(13) Uani d . . 1
H HD7A 0.9879 0.989 1.1982 0.038 Uiso calc U R 1
H HD7B 0.9711 0.9595 1.2404 0.038 Uiso calc U R 1
H HD7C 1.0011 0.948 1.1867 0.038 Uiso calc U R 1
C C138 1.0796(4) 0.99780(16) 1.3069(2) 0.0324(16) Uani d . . 1
H HD8A 1.1224 0.9993 1.3249 0.049 Uiso calc U R 1
H HD8B 1.0497 0.9867 1.3301 0.049 Uiso calc U R 1
H HD8C 1.0644 1.0217 1.2976 0.049 Uiso calc U R 1
C C139 1.1080(3) 0.92526(15) 1.2711(2) 0.0276(14) Uani d . . 1
H HD9A 1.1067 0.9084 1.2418 0.041 Uiso calc U R 1
H HD9B 1.078 0.9176 1.297 0.041 Uiso calc U R 1
H HD9C 1.1517 0.9262 1.2875 0.041 Uiso calc U R 1
La La5 0.86611(2) 0.74681(2) 0.78306(2) 0.01448(7) Uani d . . 1
La La6 0.94099(2) 0.74452(2) 0.91627(2) 0.01473(7) Uani d . . 1
Al Al21 0.98402(8) 0.69298(4) 0.82468(6) 0.0156(3) Uani d . . 1
N N21 0.9012(2) 0.70060(10) 0.84918(17) 0.0124(9) Uani d . . 1
N N22 0.9003(2) 0.78284(11) 0.85456(18) 0.0157(10) Uani d . . 1
N N23 0.7637(2) 0.75424(12) 0.73673(19) 0.0191(10) Uani d . . 1
N N24 0.9874(2) 0.74140(12) 1.00440(19) 0.0207(11) Uani d . . 1
Si Si21 0.77611(8) 0.77021(4) 0.67549(7) 0.0219(4) Uani d . . 1
Si Si22 0.68970(8) 0.74321(4) 0.75801(7) 0.0193(3) Uani d . . 1
Si Si23 0.99692(9) 0.78415(4) 1.02610(7) 0.0251(4) Uani d . . 1
Si Si24 1.01688(8) 0.70426(4) 1.03579(6) 0.0219(3) Uani d . . 1
C C201 0.8662(3) 0.77375(18) 0.6694(2) 0.0323(16) Uani d . . 1
H HE1A 0.8846 0.7897 0.6966 0.048 Uiso calc U R 1
H HE1B 0.8748 0.7832 0.6348 0.048 Uiso calc U R 1
H HE1C 0.8857 0.7502 0.6738 0.048 Uiso calc U R 1
C C202 0.7432(4) 0.81566(17) 0.6621(3) 0.0400(19) Uani d . . 1
H HE2A 0.6961 0.8148 0.6599 0.06 Uiso calc U R 1
H HE2B 0.7583 0.8244 0.6288 0.06 Uiso calc U R 1
H HE2C 0.758 0.8317 0.6905 0.06 Uiso calc U R 1
C C203 0.7469(3) 0.74043(16) 0.6209(2) 0.0273(14) Uani d . . 1
H HE3A 0.7682 0.7173 0.6248 0.041 Uiso calc U R 1
H HE3B 0.7568 0.751 0.5873 0.041 Uiso calc U R 1
H HE3C 0.7002 0.7373 0.622 0.041 Uiso calc U R 1
C C204 0.6977(3) 0.73506(16) 0.8308(2) 0.0245(13) Uani d . . 1
H HE4A 0.733 0.7184 0.8389 0.037 Uiso calc U R 1
H HE4B 0.6574 0.725 0.8424 0.037 Uiso calc U R 1
H HE4C 0.7068 0.7575 0.8491 0.037 Uiso calc U R 1
C C205 0.6565(3) 0.70165(15) 0.7272(2) 0.0242(13) Uani d . . 1
H HE5A 0.6536 0.7043 0.689 0.036 Uiso calc U R 1
H HE5B 0.6135 0.6971 0.7395 0.036 Uiso calc U R 1
H HE5C 0.6849 0.6817 0.737 0.036 Uiso calc U R 1
C C206 0.6262(3) 0.77788(17) 0.7443(3) 0.0332(16) Uani d . . 1
H HE6A 0.6414 0.8007 0.7587 0.05 Uiso calc U R 1
H HE6B 0.5867 0.771 0.7607 0.05 Uiso calc U R 1
H HE6C 0.6174 0.7801 0.7063 0.05 Uiso calc U R 1
C C207 1.0083(3) 0.81372(17) 0.9678(3) 0.0362(17) Uani d . . 1
H HE7A 1.0453 0.8054 0.9491 0.054 Uiso calc U R 1
H HE7B 1.0161 0.8381 0.9798 0.054 Uiso calc U R 1
H HE7C 0.9695 0.813 0.9442 0.054 Uiso calc U R 1
C C208 0.9230(3) 0.80183(17) 1.0562(3) 0.0365(16) Uani d . . 1
H HE8A 0.8854 0.7982 1.0318 0.055 Uiso calc U R 1
H HE8B 0.9285 0.8272 1.0632 0.055 Uiso calc U R 1
H HE8C 0.9167 0.7893 1.0891 0.055 Uiso calc U R 1
C C209 1.0490(3) 0.72300(15) 0.8698(2) 0.0216(12) Uani d . . 1
H HE9A 1.0386 0.7482 0.8654 0.032 Uiso calc U R 1
H HE9B 1.0926 0.7186 0.8587 0.032 Uiso calc U R 1
H HE9C 1.0468 0.7165 0.9068 0.032 Uiso calc U R 1
C C210 0.9900(3) 0.71764(14) 0.7536(2) 0.0206(12) Uani d . . 1
H HF0A 0.9542 0.7099 0.7297 0.031 Uiso calc U R 1
H HF0B 1.0309 0.7114 0.7388 0.031 Uiso calc U R 1
H HF0C 0.9879 0.7434 0.7584 0.031 Uiso calc U R 1
C C211 1.0165(3) 0.64425(14) 0.8280(2) 0.0255(14) Uani d . . 1
H HF1A 0.9822 0.6282 0.8379 0.038 Uiso calc U R 1
H HF1B 1.0528 0.6428 0.8541 0.038 Uiso calc U R 1
H HF1C 1.0309 0.6373 0.7935 0.038 Uiso calc U R 1
C C212 0.8493(3) 0.67655(13) 0.8489(2) 0.0141(11) Uani d . . 1
C C213 0.8133(3) 0.67167(14) 0.8945(2) 0.0158(11) Uani d . . 1
C C214 0.7573(3) 0.65187(14) 0.8930(2) 0.0187(12) Uani d . . 1
H H214 0.7342 0.6498 0.9239 0.022 Uiso calc U R 1
C C215 0.7342(3) 0.63504(15) 0.8478(2) 0.0214(13) Uani d . . 1
H H215 0.6949 0.6222 0.8469 0.026 Uiso calc U R 1
C C216 0.7698(3) 0.63732(14) 0.8036(2) 0.0192(12) Uani d . . 1
H H216 0.7546 0.6254 0.7725 0.023 Uiso calc U R 1
C C217 0.8273(3) 0.65658(14) 0.8034(2) 0.0158(11) Uani d . . 1
C C218 0.8658(3) 0.65225(14) 0.7550(2) 0.0170(11) Uani d . . 1
H H218 0.9077 0.6649 0.762 0.02 Uiso calc U R 1
C C219 0.8813(3) 0.61290(14) 0.7449(2) 0.0215(13) Uani d . . 1
H HF9A 0.8991 0.602 0.7775 0.032 Uiso calc U R 1
H HF9B 0.9129 0.6113 0.718 0.032 Uiso calc U R 1
H HF9C 0.8418 0.6004 0.7329 0.032 Uiso calc U R 1
C C220 0.8331(3) 0.66841(15) 0.7047(2) 0.0217(13) Uani d . . 1
H HG0A 0.7942 0.6549 0.6945 0.032 Uiso calc U R 1
H HG0B 0.8628 0.6675 0.6764 0.032 Uiso calc U R 1
H HG0C 0.8215 0.6931 0.7114 0.032 Uiso calc U R 1
C C221 0.8362(3) 0.68841(14) 0.9462(2) 0.0166(11) Uani d . . 1
H H221 0.8841 0.6904 0.9458 0.02 Uiso calc U R 1
C C222 0.8221(3) 0.66666(16) 0.9950(2) 0.0245(13) Uani d . . 1
H HG2A 0.776 0.6676 1.0005 0.037 Uiso calc U R 1
H HG2B 0.8463 0.6766 1.0257 0.037 Uiso calc U R 1
H HG2C 0.8352 0.642 0.99 0.037 Uiso calc U R 1
C C223 0.8107(3) 0.72613(15) 0.9528(2) 0.0221(13) Uani d . . 1
H HG3A 0.8199 0.7403 0.9221 0.033 Uiso calc U R 1
H HG3B 0.8317 0.7369 0.9843 0.033 Uiso calc U R 1
H HG3C 0.7641 0.7253 0.9564 0.033 Uiso calc U R 1
C C224 0.8850(3) 0.81443(14) 0.8273(2) 0.0184(12) Uani d . . 1
C C225 0.9263(3) 0.82916(15) 0.7913(2) 0.0209(13) Uani d . . 1
C C226 0.9050(3) 0.85815(15) 0.7598(2) 0.0266(14) Uani d . . 1
H H226 0.9329 0.8677 0.7353 0.032 Uiso calc U R 1
C C227 0.8449(3) 0.87292(15) 0.7637(2) 0.0262(14) Uani d . . 1
H H227 0.8307 0.8917 0.7411 0.031 Uiso calc U R 1
C C228 0.8055(3) 0.85983(15) 0.8014(2) 0.0226(13) Uani d . . 1
H H228 0.7649 0.8707 0.8053 0.027 Uiso calc U R 1
C C229 0.8236(3) 0.83176(14) 0.8332(2) 0.0201(12) Uani d . . 1
C C230 0.7817(3) 0.82007(16) 0.8770(2) 0.0242(13) Uani d . . 1
H H230 0.7817 0.7935 0.8774 0.029 Uiso calc U R 1
C C231 0.7121(3) 0.83202(17) 0.8703(3) 0.0340(16) Uani d . . 1
H HH1A 0.6878 0.8221 0.8986 0.051 Uiso calc U R 1
H HH1B 0.6934 0.8238 0.8364 0.051 Uiso calc U R 1
H HH1C 0.7102 0.858 0.8717 0.051 Uiso calc U R 1
C C232 0.8112(3) 0.83242(18) 0.9301(2) 0.0341(16) Uani d . . 1
H HH2A 0.809 0.8583 0.9321 0.051 Uiso calc U R 1
H HH2B 0.8563 0.8248 0.934 0.051 Uiso calc U R 1
H HH2C 0.7873 0.822 0.9582 0.051 Uiso calc U R 1
C C233 0.9963(3) 0.81846(14) 0.7904(2) 0.0205(12) Uani d . . 1
H H233 1.0005 0.7938 0.8045 0.025 Uiso calc U R 1
C C234 1.0373(3) 0.84259(17) 0.8263(3) 0.0359(16) Uani d . . 1
H HH4A 1.0364 0.8667 0.8119 0.054 Uiso calc U R 1
H HH4B 1.0817 0.8339 0.8289 0.054 Uiso calc U R 1
H HH4C 1.0201 0.8428 0.8612 0.054 Uiso calc U R 1
C C235 1.0231(3) 0.81867(15) 0.7353(2) 0.0246(13) Uani d . . 1
H HH5A 0.9962 0.8035 0.7118 0.037 Uiso calc U R 1
H HH5B 1.0673 0.8096 0.7376 0.037 Uiso calc U R 1
H HH5C 1.0227 0.843 0.7217 0.037 Uiso calc U R 1
C C236 1.0658(4) 0.79218(18) 1.0739(3) 0.0419(18) Uani d . . 1
H HH6A 1.0582 0.7801 1.107 0.063 Uiso calc U R 1
H HH6B 1.0704 0.8177 1.0802 0.063 Uiso calc U R 1
H HH6C 1.1053 0.783 1.0598 0.063 Uiso calc U R 1
C C237 1.0018(3) 0.66339(15) 0.9944(3) 0.0292(15) Uani d . . 1
H HH7A 0.9554 0.6592 0.9895 0.044 Uiso calc U R 1
H HH7B 1.0224 0.6429 1.012 0.044 Uiso calc U R 1
H HH7C 1.0199 0.6668 0.9602 0.044 Uiso calc U R 1
C C238 1.1063(3) 0.70423(18) 1.0485(3) 0.0352(16) Uani d . . 1
H HH8A 1.1268 0.7108 1.0163 0.053 Uiso calc U R 1
H HH8B 1.1206 0.6805 1.0597 0.053 Uiso calc U R 1
H HH8C 1.1182 0.7214 1.0762 0.053 Uiso calc U R 1
C C239 0.9802(4) 0.6970(2) 1.1001(3) 0.0414(18) Uani d . . 1
H HH9A 0.9907 0.7171 1.1235 0.062 Uiso calc U R 1
H HH9B 0.9974 0.6751 1.1162 0.062 Uiso calc U R 1
H HH9C 0.9334 0.695 1.0944 0.062 Uiso calc U R 1
La La7 0.80334(2) 0.76119(2) 1.33513(2) 0.01698(7) Uani d . . 1
La La8 0.94270(2) 0.76279(2) 1.42947(2) 0.01675(7) Uani d . . 1
Al Al31 0.81803(9) 0.81213(4) 1.44432(7) 0.0188(4) Uani d . . 1
N N31 0.8677(2) 0.80615(11) 1.38464(18) 0.0151(9) Uani d . . 1
N N32 0.8794(2) 0.72525(11) 1.38109(19) 0.0205(10) Uani d . . 1
N N33 0.7854(2) 0.75545(12) 1.24204(19) 0.0202(10) Uani d . . 1
N N34 1.0359(2) 0.76475(13) 1.4912(2) 0.0241(11) Uani d . . 1
Si Si31 0.71224(8) 0.73540(4) 1.23155(7) 0.0245(4) Uani d . . 1
Si Si32 0.82609(8) 0.77086(4) 1.18961(6) 0.0219(3) Uani d . . 1
Si Si33 1.06615(9) 0.72302(5) 1.49998(8) 0.0305(4) Uani d . . 1
Si Si34 1.05857(9) 0.80194(5) 1.52537(7) 0.0247(4) Uani d . . 1
C C301 0.6750(3) 0.73190(18) 1.2977(3) 0.0357(16) Uani d . . 1
H HI1A 0.6984 0.7141 1.3194 0.054 Uiso calc U R 1
H HI1B 0.6298 0.7248 1.2924 0.054 Uiso calc U R 1
H HI1C 0.6776 0.755 1.3154 0.054 Uiso calc U R 1
C C302 0.7143(3) 0.68907(17) 1.2059(3) 0.0352(16) Uani d . . 1
H HI2A 0.7272 0.6894 1.1696 0.053 Uiso calc U R 1
H HI2B 0.6715 0.6784 1.2072 0.053 Uiso calc U R 1
H HI2C 0.7454 0.6751 1.2276 0.053 Uiso calc U R 1
C C303 0.6534(3) 0.76134(18) 1.1891(3) 0.0369(17) Uani d . . 1
H HI3A 0.6524 0.7859 1.2015 0.055 Uiso calc U R 1
H HI3B 0.6105 0.7508 1.1907 0.055 Uiso calc U R 1
H HI3C 0.6664 0.7609 1.1528 0.055 Uiso calc U R 1
C C304 0.9124(3) 0.77916(17) 1.2120(2) 0.0292(14) Uani d . . 1
H HI4A 0.9143 0.7968 1.2403 0.044 Uiso calc U R 1
H HI4B 0.9359 0.788 1.1826 0.044 Uiso calc U R 1
H HI4C 0.9321 0.757 1.225 0.044 Uiso calc U R 1
C C305 0.7941(3) 0.81400(16) 1.1615(2) 0.0326(15) Uani d . . 1
H HI5A 0.7494 0.8108 1.1481 0.049 Uiso calc U R 1
H HI5B 0.8204 0.8215 1.1328 0.049 Uiso calc U R 1
H HI5C 0.796 0.8322 1.1889 0.049 Uiso calc U R 1
C C306 0.8206(3) 0.73853(17) 1.1329(2) 0.0322(15) Uani d . . 1
H HI6A 0.8347 0.715 1.1453 0.048 Uiso calc U R 1
H HI6B 0.8484 0.7466 1.1056 0.048 Uiso calc U R 1
H HI6C 0.776 0.7372 1.1185 0.048 Uiso calc U R 1
C C307 1.0346(4) 0.69502(18) 1.4429(3) 0.050(2) Uani d . . 1
H HI7A 0.9879 0.6924 1.4442 0.075 Uiso calc U R 1
H HI7B 1.055 0.6716 1.445 0.075 Uiso calc U R 1
H HI7V 1.0446 0.7066 1.41 0.075 Uiso calc U R 1
C C308 1.0394(5) 0.7001(2) 1.5600(3) 0.057(2) Uani d . . 1
H HI8A 1.0623 0.7101 1.5912 0.086 Uiso calc U R 1
H HI8B 1.049 0.6747 1.5578 0.086 Uiso calc U R 1
H HI8C 0.993 0.7034 1.5624 0.086 Uiso calc U R 1
C C309 0.8584(3) 0.78143(16) 1.5034(2) 0.0264(14) Uani d . . 1
H HI9A 0.8602 0.7567 1.4917 0.04 Uiso calc U R 1
H HI9B 0.8323 0.7829 1.5341 0.04 Uiso calc U R 1
H HI9C 0.9021 0.7899 1.5129 0.04 Uiso calc U R 1
C C310 0.7278(3) 0.79127(17) 1.4333(3) 0.0318(15) Uani d . . 1
H HJ0A 0.6969 0.8104 1.4254 0.048 Uiso calc U R 1
H HJ0B 0.7165 0.7789 1.4652 0.048 Uiso calc U R 1
H HJ0C 0.7268 0.7745 1.4039 0.048 Uiso calc U R 1
C C311 0.8175(4) 0.86063(16) 1.4721(3) 0.0355(17) Uani d . . 1
H HJ1A 0.8372 0.8608 1.5079 0.053 Uiso calc U R 1
H HJ1B 0.773 0.8691 1.4724 0.053 Uiso calc U R 1
H HJ1C 0.842 0.8762 1.4498 0.053 Uiso calc U R 1
C C312 0.8768(3) 0.83184(13) 1.3455(2) 0.0144(11) Uani d . . 1
C C313 0.9406(3) 0.84008(14) 1.3306(2) 0.0168(11) Uani d . . 1
C C314 0.9504(3) 0.86368(15) 1.2907(2) 0.0212(12) Uani d . . 1
H H314 0.9932 0.8689 1.2822 0.025 Uiso calc U R 1
C C315 0.8992(3) 0.88027(15) 1.2624(2) 0.0233(13) Uani d . . 1
H H315 0.9064 0.8961 1.2344 0.028 Uiso calc U R 1
C C316 0.8381(3) 0.87285(14) 1.2766(2) 0.0239(13) Uani d . . 1
H H316 0.803 0.8839 1.2577 0.029 Uiso calc U R 1
C C317 0.8250(3) 0.85006(14) 1.3172(2) 0.0160(11) Uani d . . 1
C C318 0.7547(3) 0.84814(15) 1.3311(2) 0.0227(13) Uani d . . 1
H H318 0.7522 0.8306 1.3603 0.027 Uiso calc U R 1
C C319 0.7310(3) 0.88387(17) 1.3513(3) 0.0345(16) Uani d . . 1
H HJ9A 0.7598 0.8919 1.3806 0.052 Uiso calc U R 1
H HJ9B 0.6873 0.8811 1.3632 0.052 Uiso calc U R 1
H HJ9C 0.7306 0.9014 1.3229 0.052 Uiso calc U R 1
C C320 0.7085(3) 0.83538(17) 1.2856(3) 0.0311(15) Uani d . . 1
H HK0A 0.7067 0.8532 1.2576 0.047 Uiso calc U R 1
H HK0B 0.6654 0.832 1.2983 0.047 Uiso calc U R 1
H HK0C 0.7241 0.8129 1.272 0.047 Uiso calc U R 1
C C321 0.9982(3) 0.82281(15) 1.3587(2) 0.0194(12) Uani d . . 1
H H321 0.9872 0.8194 1.396 0.023 Uiso calc U R 1
C C322 1.0600(3) 0.84447(17) 1.3599(2) 0.0286(14) Uani d . . 1
H HK2A 1.0761 0.8453 1.3246 0.043 Uiso calc U R 1
H HK2B 1.0924 0.8334 1.384 0.043 Uiso calc U R 1
H HK2C 1.0513 0.8686 1.3718 0.043 Uiso calc U R 1
C C323 1.0110(3) 0.78574(16) 1.3363(2) 0.0228(13) Uani d . . 1
H HK3A 0.9709 0.7721 1.3339 0.034 Uiso calc U R 1
H HK3B 1.0429 0.7734 1.3594 0.034 Uiso calc U R 1
H HK3C 1.0274 0.7881 1.3012 0.034 Uiso calc U R 1
C C324 0.8477(3) 0.69370(14) 1.3657(2) 0.0193(12) Uani d . . 1
C C325 0.7905(3) 0.68328(16) 1.3904(3) 0.0305(15) Uani d . . 1
C C326 0.7569(4) 0.65337(16) 1.3721(3) 0.0387(18) Uani d . . 1
H H326 0.7195 0.6462 1.3889 0.046 Uiso calc U R 1
C C327 0.7762(4) 0.63401(16) 1.3306(3) 0.0363(17) Uani d . . 1
H H327 0.7519 0.614 1.3184 0.044 Uiso calc U R 1
C C328 0.8310(3) 0.64367(16) 1.3064(2) 0.0296(15) Uani d . . 1
H H328 0.8439 0.6301 1.2775 0.036 Uiso calc U R 1
C C329 0.8681(3) 0.67263(15) 1.3230(2) 0.0243(14) Uani d . . 1
C C330 0.9302(3) 0.68035(17) 1.2974(3) 0.0321(16) Uani d . . 1
H H330 0.9463 0.704 1.3102 0.038 Uiso calc U R 1
C C331 0.9814(4) 0.6525(2) 1.3135(3) 0.0457(19) Uani d . . 1
H HL1A 0.9867 0.6515 1.3518 0.069 Uiso calc U R 1
H HL1B 1.0224 0.6591 1.2991 0.069 Uiso calc U R 1
H HL1C 0.9677 0.6293 1.2997 0.069 Uiso calc U R 1
C C332 0.9213(4) 0.68211(18) 1.2383(3) 0.0414(18) Uani d . . 1
H HL2A 0.9063 0.6591 1.2247 0.062 Uiso calc U R 1
H HL2B 0.9625 0.688 1.2236 0.062 Uiso calc U R 1
H HL2C 0.8895 0.7004 1.2282 0.062 Uiso calc U R 1
C C333 0.7738(4) 0.70047(17) 1.4420(3) 0.0386(18) Uani d . . 1
H H333 0.7878 0.7258 1.4409 0.046 Uiso calc U R 1
C C334 0.8127(4) 0.68276(19) 1.4856(3) 0.051(2) Uani d . . 1
H HL4A 0.7996 0.6579 1.488 0.077 Uiso calc U R 1
H HL4B 0.8055 0.6948 1.5188 0.077 Uiso calc U R 1
H HL4C 0.8585 0.684 1.4787 0.077 Uiso calc U R 1
C C335 0.7014(4) 0.70010(19) 1.4517(4) 0.057(3) Uani d . . 1
H HL5A 0.6866 0.6755 1.4544 0.086 Uiso calc U R 1
H HL5B 0.6774 0.7119 1.4225 0.086 Uiso calc U R 1
H HL5C 0.6942 0.7127 1.4844 0.086 Uiso calc U R 1
C C336 1.1556(4) 0.7194(2) 1.5008(3) 0.052(2) Uani d . . 1
H HL6A 1.1711 0.7314 1.4699 0.078 Uiso calc U R 1
H HL6B 1.168 0.6943 1.5003 0.078 Uiso calc U R 1
H HL6C 1.1746 0.7306 1.5327 0.078 Uiso calc U R 1
C C337 1.0122(3) 0.84196(16) 1.5011(3) 0.0317(15) Uani d . . 1
H HL7A 1.0253 0.8483 1.466 0.048 Uiso calc U R 1
H HL7B 1.021 0.8618 1.5251 0.048 Uiso calc U R 1
H HL7C 0.966 0.8366 1.4994 0.048 Uiso calc U R 1
C C338 1.0448(4) 0.7990(2) 1.5969(3) 0.049(2) Uani d . . 1
H HL8A 1.0008 0.7908 1.6015 0.073 Uiso calc U R 1
H HL8B 1.051 0.8224 1.613 0.073 Uiso calc U R 1
H HL8C 1.0755 0.7822 1.6136 0.073 Uiso calc U R 1
C C339 1.1448(4) 0.8133(2) 1.5186(3) 0.047(2) Uani d . . 1
H HL9A 1.1721 0.7955 1.5367 0.071 Uiso calc U R 1
H HL9B 1.1538 0.8367 1.5342 0.071 Uiso calc U R 1
H HL9C 1.1537 0.8139 1.4814 0.071 Uiso calc U R 1

loop_
_atom_site_aniso_label
_atom_site_aniso_U_11
_atom_site_aniso_U_22
_atom_site_aniso_U_33
_atom_site_aniso_U_12
_atom_site_aniso_U_13
_atom_site_aniso_U_23
La1 0.01693(16) 0.01470(14) 0.00931(15) 0.00166(12) -0.00275(12) -0.00169(12)
La2 0.01365(15) 0.01290(14) 0.00964(15) 0.00133(11) -0.00196(12) -0.00091(11)
Al1 0.0159(8) 0.0167(8) 0.0128(8) 0.0038(6) 0.0008(7) -0.0002(6)
N1 0.015(2) 0.014(2) 0.012(2) -0.0003(19) 0.0030(18) 0.0000(19)
N2 0.020(2) 0.013(2) 0.013(2) 0.0044(19) -0.0018(19) -0.0012(19)
N3 0.019(2) 0.016(2) 0.011(2) 0.001(2) -0.0025(19) -0.0010(18)
N4 0.015(2) 0.015(2) 0.018(3) 0.0012(18) -0.0018(19) -0.0019(18)
Si1 0.0217(8) 0.0156(7) 0.0102(7) -0.0006(6) -0.0001(6) -0.0013(6)
Si2 0.0206(8) 0.0188(8) 0.0122(8) 0.0030(6) -0.0021(6) 0.0000(6)
Si3 0.0200(8) 0.0182(8) 0.0161(8) 0.0022(6) -0.0045(6) 0.0009(6)
Si4 0.0160(8) 0.0191(8) 0.0165(8) 0.0005(6) -0.0030(6) -0.0021(6)
C1 0.037(4) 0.020(3) 0.019(3) 0.006(3) -0.001(3) -0.008(2)
C2 0.031(3) 0.029(3) 0.028(3) -0.005(3) 0.002(3) -0.005(3)
C3 0.040(4) 0.019(3) 0.020(3) -0.003(3) 0.005(3) 0.000(2)
C4 0.032(4) 0.025(3) 0.027(3) 0.009(3) -0.007(3) -0.005(3)
C5 0.020(3) 0.035(3) 0.021(3) 0.005(3) -0.002(3) -0.002(3)
C6 0.032(4) 0.031(3) 0.020(3) 0.008(3) 0.003(3) 0.008(3)
C7 0.022(3) 0.027(3) 0.012(3) 0.003(2) -0.002(2) 0.002(2)
C8 0.028(3) 0.024(3) 0.027(3) 0.007(3) -0.006(3) 0.007(3)
C9 0.017(3) 0.023(3) 0.016(3) -0.001(2) 0.003(2) 0.000(2)
C10 0.014(3) 0.030(3) 0.019(3) 0.005(2) -0.001(2) 0.000(2)
C11 0.033(4) 0.028(3) 0.025(3) 0.014(3) -0.005(3) -0.002(3)
C12 0.014(3) 0.014(3) 0.013(3) 0.002(2) -0.002(2) 0.002(2)
C13 0.017(3) 0.014(3) 0.014(3) 0.002(2) -0.001(2) 0.000(2)
C14 0.024(3) 0.020(3) 0.020(3) -0.002(2) -0.003(3) -0.004(2)
C15 0.021(3) 0.022(3) 0.028(3) -0.005(2) 0.003(3) 0.001(3)
C16 0.023(3) 0.024(3) 0.025(3) -0.001(2) 0.006(3) 0.004(2)
C17 0.017(3) 0.019(3) 0.015(3) 0.001(2) -0.002(2) 0.004(2)
C18 0.016(3) 0.028(3) 0.014(3) -0.001(2) 0.001(2) 0.001(2)
C19 0.033(4) 0.036(4) 0.015(3) -0.004(3) 0.001(3) 0.004(3)
C20 0.023(3) 0.032(3) 0.017(3) 0.002(3) 0.004(2) -0.006(2)
C21 0.026(3) 0.014(3) 0.015(3) -0.002(2) 0.000(2) -0.001(2)
C22 0.035(4) 0.022(3) 0.020(3) 0.004(3) 0.005(3) -0.002(2)
C23 0.031(3) 0.020(3) 0.015(3) 0.000(2) 0.003(2) -0.001(2)
C24 0.028(3) 0.011(3) 0.016(3) 0.001(2) -0.009(2) -0.002(2)
C25 0.037(4) 0.012(3) 0.013(3) -0.002(2) -0.002(3) -0.005(2)
C26 0.051(5) 0.016(3) 0.026(4) -0.005(3) -0.005(3) 0.000(2)
C27 0.055(5) 0.016(3) 0.044(4) -0.004(3) -0.023(4) 0.013(3)
C28 0.035(4) 0.017(3) 0.065(5) 0.004(3) -0.021(4) 0.008(3)
C29 0.024(3) 0.012(3) 0.048(4) -0.003(2) -0.007(3) 0.004(3)
C30 0.020(3) 0.015(3) 0.073(5) -0.002(2) -0.001(3) 0.013(3)
C31 0.021(4) 0.031(4) 0.084(6) 0.005(3) -0.012(4) -0.012(4)
C32 0.021(3) 0.062(5) 0.046(5) -0.007(3) -0.005(3) 0.028(4)
C33 0.035(4) 0.017(3) 0.024(3) 0.003(3) 0.011(3) 0.001(2)
C34 0.063(5) 0.038(4) 0.051(5) 0.020(4) 0.032(4) 0.016(4)
C35 0.025(3) 0.029(3) 0.048(4) -0.005(3) -0.001(3) -0.008(3)
C36 0.035(4) 0.034(4) 0.017(3) -0.001(3) -0.008(3) -0.004(3)
C37 0.024(3) 0.017(3) 0.023(3) 0.001(2) -0.002(3) 0.000(2)
C38 0.025(3) 0.028(3) 0.024(3) -0.008(3) 0.001(3) -0.011(3)
C39 0.021(3) 0.032(3) 0.030(4) 0.003(3) -0.004(3) 0.002(3)
La3 0.01636(16) 0.01234(14) 0.01283(15) 0.00198(12) -0.00407(12) 0.00115(12)
La4 0.01494(15) 0.01275(14) 0.01128(15) 0.00040(12) -0.00186(12) 0.00041(12)
Al11 0.0202(9) 0.0197(8) 0.0124(8) 0.0047(7) 0.0048(7) 0.0010(7)
N11 0.014(2) 0.011(2) 0.011(2) 0.0001(18) 0.0018(17) 0.0017(17)
N12 0.017(2) 0.013(2) 0.018(2) 0.0010(19) 0.0023(18) -0.0009(19)
N13 0.016(2) 0.018(2) 0.016(2) 0.0009(18) -0.0047(19) -0.0027(19)
N14 0.021(2) 0.015(2) 0.013(2) -0.0031(18) -0.0029(19) -0.0024(18)
Si11 0.0198(8) 0.0188(8) 0.0201(8) 0.0056(6) -0.0030(7) 0.0032(6)
Si12 0.0215(9) 0.0221(8) 0.0162(8) 0.0009(6) -0.0045(7) -0.0039(6)
Si13 0.0258(9) 0.0170(8) 0.0212(9) -0.0020(6) -0.0064(7) -0.0048(6)
Si14 0.0289(9) 0.0186(8) 0.0107(8) -0.0007(6) 0.0005(7) -0.0018(6)
C101 0.035(4) 0.020(3) 0.040(4) 0.009(3) -0.015(3) -0.007(3)
C102 0.024(3) 0.029(3) 0.034(4) 0.010(3) -0.001(3) 0.000(3)
C103 0.054(5) 0.035(4) 0.038(4) 0.016(3) 0.011(4) 0.016(3)
C104 0.023(3) 0.024(3) 0.044(4) 0.003(3) -0.007(3) -0.013(3)
C105 0.024(3) 0.024(3) 0.027(3) -0.001(3) -0.006(3) -0.002(3)
C106 0.045(4) 0.048(4) 0.018(3) -0.013(3) 0.002(3) -0.007(3)
C107 0.024(3) 0.035(4) 0.031(4) -0.006(3) -0.001(3) 0.000(3)
C108 0.047(5) 0.027(3) 0.038(4) -0.007(3) -0.011(3) -0.011(3)
C109 0.015(3) 0.036(4) 0.028(3) -0.003(3) 0.004(3) 0.007(3)
C110 0.032(3) 0.024(3) 0.013(3) 0.002(3) -0.002(2) 0.002(2)
C111 0.054(5) 0.030(3) 0.021(3) 0.014(3) 0.009(3) -0.008(3)
C112 0.020(3) 0.010(2) 0.011(3) 0.000(2) 0.000(2) -0.0024(19)
C113 0.020(3) 0.011(3) 0.012(3) -0.002(2) -0.002(2) -0.002(2)
C114 0.028(3) 0.015(3) 0.013(3) 0.001(2) -0.002(2) -0.002(2)
C115 0.035(4) 0.016(3) 0.011(3) -0.003(2) 0.006(2) 0.002(2)
C116 0.019(3) 0.024(3) 0.020(3) -0.006(2) 0.004(2) -0.005(2)
C117 0.020(3) 0.011(2) 0.014(3) -0.002(2) 0.001(2) -0.003(2)
C118 0.014(3) 0.022(3) 0.014(3) -0.001(2) 0.000(2) 0.001(2)
C119 0.018(3) 0.033(3) 0.027(3) -0.010(3) -0.004(3) 0.004(3)
C120 0.015(3) 0.024(3) 0.022(3) 0.001(2) -0.001(2) 0.002(2)
C121 0.021(3) 0.017(3) 0.013(3) 0.003(2) -0.003(2) 0.004(2)
C122 0.027(3) 0.026(3) 0.025(3) 0.007(3) 0.002(3) -0.005(3)
C123 0.021(3) 0.021(3) 0.028(3) 0.002(2) -0.004(3) 0.001(2)
C124 0.024(3) 0.011(3) 0.018(3) 0.004(2) -0.007(2) 0.004(2)
C125 0.025(3) 0.013(3) 0.024(3) 0.004(2) -0.004(3) 0.003(2)
C126 0.031(4) 0.016(3) 0.038(4) -0.008(3) -0.003(3) 0.004(3)
C127 0.057(5) 0.018(3) 0.033(4) -0.014(3) -0.006(3) -0.008(3)
C128 0.071(6) 0.017(3) 0.026(4) -0.009(3) 0.005(4) -0.005(3)
C129 0.044(4) 0.011(3) 0.027(4) -0.006(3) 0.006(3) 0.002(2)
C130 0.060(5) 0.020(3) 0.027(4) -0.013(3) 0.020(3) -0.008(3)
C131 0.068(5) 0.027(3) 0.031(4) 0.013(3) 0.024(4) 0.004(3)
C132 0.053(5) 0.059(5) 0.021(4) -0.014(4) 0.004(3) -0.003(3)
C133 0.022(3) 0.020(3) 0.029(3) -0.002(2) 0.006(3) 0.002(2)
C134 0.036(4) 0.029(4) 0.055(5) -0.007(3) 0.022(3) -0.006(3)
C135 0.039(4) 0.035(4) 0.026(4) 0.002(3) 0.006(3) 0.008(3)
C136 0.032(4) 0.034(4) 0.029(4) 0.004(3) -0.014(3) -0.005(3)
C137 0.029(3) 0.028(3) 0.020(3) 0.001(3) 0.002(3) -0.001(2)
C138 0.049(4) 0.029(3) 0.019(3) -0.005(3) 0.000(3) -0.011(3)
C139 0.039(4) 0.025(3) 0.018(3) -0.004(3) 0.001(3) 0.006(2)
La5 0.01604(16) 0.01451(15) 0.01241(16) 0.00055(12) -0.00339(12) 0.00104(12)
La6 0.01878(17) 0.01213(14) 0.01264(16) -0.00053(13) -0.00458(13) -0.00087(12)
Al21 0.0164(8) 0.0138(8) 0.0166(9) -0.0003(6) 0.0011(7) 0.0006(6)
N21 0.013(2) 0.011(2) 0.012(2) 0.0000(18) -0.0032(17) 0.0021(18)
N22 0.020(2) 0.012(2) 0.015(2) -0.0016(19) -0.0055(19) 0.0003(18)
N23 0.019(3) 0.017(2) 0.021(3) 0.0011(19) -0.009(2) -0.0003(19)
N24 0.024(3) 0.023(3) 0.014(2) -0.005(2) -0.007(2) -0.0016(19)
Si21 0.0236(9) 0.0189(8) 0.0220(9) -0.0045(7) -0.0091(7) 0.0069(7)
Si22 0.0190(8) 0.0170(8) 0.0210(9) 0.0024(6) -0.0049(7) -0.0016(6)
Si23 0.0296(10) 0.0244(9) 0.0209(9) -0.0048(7) -0.0022(7) -0.0044(7)
Si24 0.0226(9) 0.0254(8) 0.0173(8) 0.0007(7) -0.0016(7) 0.0045(7)
C201 0.033(4) 0.041(4) 0.021(3) -0.013(3) -0.009(3) 0.015(3)
C202 0.049(5) 0.030(4) 0.038(4) 0.000(3) -0.017(4) 0.010(3)
C203 0.029(4) 0.030(3) 0.022(3) -0.007(3) -0.004(3) 0.003(3)
C204 0.026(3) 0.025(3) 0.021(3) 0.003(3) -0.005(3) -0.004(2)
C205 0.023(3) 0.028(3) 0.022(3) -0.003(3) 0.001(3) -0.006(3)
C206 0.032(4) 0.033(4) 0.035(4) 0.011(3) -0.002(3) 0.000(3)
C207 0.039(4) 0.025(3) 0.044(4) -0.006(3) 0.000(3) 0.006(3)
C208 0.040(4) 0.032(4) 0.037(4) -0.001(3) 0.001(3) -0.004(3)
C209 0.017(3) 0.025(3) 0.023(3) -0.003(2) 0.003(2) 0.006(2)
C210 0.025(3) 0.016(3) 0.021(3) -0.005(2) 0.007(2) -0.001(2)
C211 0.031(4) 0.018(3) 0.028(3) 0.004(2) 0.002(3) 0.003(2)
C212 0.014(3) 0.010(2) 0.018(3) 0.003(2) -0.003(2) 0.001(2)
C213 0.016(3) 0.013(3) 0.017(3) 0.001(2) -0.003(2) 0.000(2)
C214 0.014(3) 0.020(3) 0.022(3) 0.003(2) 0.002(2) 0.003(2)
C215 0.014(3) 0.020(3) 0.030(3) -0.004(2) 0.002(2) -0.002(2)
C216 0.020(3) 0.019(3) 0.017(3) -0.005(2) -0.003(2) -0.004(2)
C217 0.016(3) 0.014(3) 0.017(3) 0.004(2) -0.002(2) 0.002(2)
C218 0.020(3) 0.017(3) 0.014(3) -0.003(2) 0.001(2) 0.002(2)
C219 0.028(3) 0.014(3) 0.022(3) 0.000(2) 0.002(3) 0.000(2)
C220 0.029(3) 0.017(3) 0.017(3) -0.001(2) -0.005(3) -0.003(2)
C221 0.018(3) 0.019(3) 0.013(3) -0.002(2) -0.002(2) 0.004(2)
C222 0.019(3) 0.036(4) 0.019(3) -0.002(3) -0.002(2) 0.007(3)
C223 0.023(3) 0.021(3) 0.023(3) -0.003(2) 0.005(3) -0.004(2)
C224 0.023(3) 0.013(3) 0.018(3) 0.002(2) -0.005(2) -0.006(2)
C225 0.028(3) 0.019(3) 0.016(3) 0.006(2) 0.002(2) -0.004(2)
C226 0.039(4) 0.016(3) 0.025(3) 0.003(3) 0.005(3) 0.004(2)
C227 0.038(4) 0.014(3) 0.025(3) 0.009(3) -0.005(3) 0.001(2)
C228 0.028(3) 0.014(3) 0.025(3) 0.006(2) -0.005(3) -0.003(2)
C229 0.023(3) 0.017(3) 0.020(3) -0.003(2) -0.005(2) -0.004(2)
C230 0.018(3) 0.021(3) 0.033(4) 0.004(2) -0.001(3) 0.001(3)
C231 0.021(3) 0.030(3) 0.051(5) 0.007(3) 0.005(3) 0.005(3)
C232 0.031(4) 0.045(4) 0.027(4) -0.002(3) 0.007(3) 0.007(3)
C233 0.025(3) 0.015(3) 0.021(3) 0.002(2) -0.001(2) 0.002(2)
C234 0.034(4) 0.033(3) 0.041(4) 0.005(3) -0.003(3) -0.010(3)
C235 0.022(3) 0.023(3) 0.029(3) 0.002(2) 0.004(3) 0.007(3)
C236 0.040(4) 0.037(4) 0.048(5) 0.002(3) -0.010(4) -0.017(3)
C237 0.030(4) 0.020(3) 0.038(4) 0.007(3) -0.001(3) 0.001(3)
C238 0.027(4) 0.040(4) 0.038(4) 0.000(3) -0.005(3) -0.002(3)
C239 0.044(4) 0.052(5) 0.029(4) 0.017(4) 0.004(3) 0.018(3)
La7 0.01700(16) 0.01580(15) 0.01812(17) -0.00206(12) 0.00096(13) -0.00398(13)
La8 0.02051(17) 0.01387(15) 0.01566(16) 0.00040(13) -0.00072(13) 0.00225(12)
Al31 0.0207(9) 0.0167(8) 0.0195(9) -0.0025(7) 0.0056(7) -0.0008(7)
N31 0.017(2) 0.012(2) 0.016(2) -0.0035(19) 0.0023(18) -0.0017(19)
N32 0.030(3) 0.011(2) 0.021(3) -0.001(2) 0.003(2) -0.001(2)
N33 0.018(3) 0.022(2) 0.021(3) -0.0009(19) 0.001(2) -0.007(2)
N34 0.024(3) 0.025(3) 0.022(3) 0.001(2) -0.004(2) 0.002(2)
Si31 0.0186(8) 0.0248(8) 0.0297(10) -0.0017(7) -0.0015(7) -0.0123(7)
Si32 0.0251(9) 0.0210(8) 0.0193(9) 0.0019(7) -0.0020(7) -0.0034(6)
Si33 0.0317(10) 0.0251(9) 0.0341(10) 0.0032(8) -0.0042(8) 0.0094(8)
Si34 0.0235(9) 0.0297(9) 0.0205(9) 0.0007(7) -0.0018(7) -0.0036(7)
C301 0.024(3) 0.043(4) 0.040(4) -0.011(3) 0.005(3) -0.021(3)
C302 0.028(4) 0.032(4) 0.045(4) -0.006(3) -0.002(3) -0.015(3)
C303 0.024(4) 0.041(4) 0.044(4) 0.001(3) -0.006(3) -0.013(3)
C304 0.029(4) 0.030(3) 0.029(4) -0.006(3) 0.004(3) 0.002(3)
C305 0.047(4) 0.031(3) 0.020(3) 0.005(3) 0.000(3) -0.002(3)
C306 0.040(4) 0.039(4) 0.017(3) -0.005(3) 0.000(3) -0.007(3)
C307 0.059(6) 0.023(4) 0.066(6) 0.012(3) -0.013(4) -0.002(4)
C308 0.076(7) 0.051(5) 0.045(5) -0.001(5) 0.004(5) 0.024(4)
C309 0.032(4) 0.026(3) 0.022(3) -0.004(3) 0.012(3) -0.003(3)
C310 0.023(3) 0.039(4) 0.034(4) -0.004(3) 0.004(3) 0.009(3)
C311 0.049(5) 0.024(3) 0.035(4) 0.002(3) 0.008(3) -0.010(3)
C312 0.019(3) 0.011(2) 0.013(3) 0.001(2) 0.000(2) -0.003(2)
C313 0.021(3) 0.014(3) 0.016(3) -0.002(2) 0.001(2) -0.003(2)
C314 0.026(3) 0.021(3) 0.017(3) -0.006(2) 0.002(2) 0.000(2)
C315 0.037(4) 0.017(3) 0.016(3) -0.001(3) -0.001(3) 0.003(2)
C316 0.033(4) 0.016(3) 0.022(3) 0.003(2) -0.005(3) 0.001(2)
C317 0.019(3) 0.012(3) 0.016(3) -0.001(2) 0.000(2) -0.005(2)
C318 0.019(3) 0.021(3) 0.027(3) 0.002(2) -0.001(3) -0.003(2)
C319 0.028(4) 0.034(4) 0.040(4) 0.005(3) -0.002(3) -0.014(3)
C320 0.024(3) 0.028(3) 0.041(4) 0.006(3) -0.006(3) -0.006(3)
C321 0.018(3) 0.024(3) 0.016(3) -0.005(2) 0.002(2) 0.002(2)
C322 0.023(3) 0.037(4) 0.027(3) -0.010(3) 0.004(3) 0.004(3)
C323 0.019(3) 0.032(3) 0.018(3) 0.002(2) 0.008(2) -0.001(2)
C324 0.024(3) 0.016(3) 0.019(3) 0.000(2) 0.003(2) 0.004(2)
C325 0.038(4) 0.019(3) 0.036(4) -0.007(3) 0.016(3) -0.002(3)
C326 0.047(5) 0.021(3) 0.050(5) -0.014(3) 0.021(4) -0.007(3)
C327 0.047(4) 0.016(3) 0.047(4) -0.009(3) 0.008(4) -0.006(3)
C328 0.050(5) 0.017(3) 0.023(3) -0.002(3) 0.006(3) -0.005(3)
C329 0.037(4) 0.015(3) 0.021(3) -0.001(3) 0.004(3) -0.001(2)
C330 0.045(4) 0.022(3) 0.031(4) -0.005(3) 0.017(3) -0.009(3)
C331 0.037(4) 0.057(5) 0.043(5) 0.002(4) 0.007(4) -0.008(4)
C332 0.061(5) 0.028(4) 0.037(4) 0.009(3) 0.020(4) 0.000(3)
C333 0.048(5) 0.025(3) 0.045(4) -0.013(3) 0.029(4) -0.004(3)
C334 0.081(7) 0.033(4) 0.042(5) -0.004(4) 0.018(4) -0.007(3)
C335 0.064(6) 0.028(4) 0.085(7) -0.016(4) 0.047(5) -0.012(4)
C336 0.040(5) 0.034(4) 0.081(6) 0.005(3) -0.004(4) 0.006(4)
C337 0.041(4) 0.027(3) 0.027(4) -0.007(3) -0.001(3) 0.002(3)
C338 0.071(6) 0.054(5) 0.020(4) 0.013(4) -0.002(4) -0.004(3)
C339 0.030(4) 0.046(5) 0.066(6) -0.010(3) 0.001(4) -0.021(4)

loop_
_atom_type_symbol
_atom_type_description
_atom_type_scat_dispersion_real
_atom_type_scat_dispersion_imag
_atom_type_scat_source
C C 0.0033 0.0016 'International Tables Vol C Tables 4.2.6.8 and 6.1.1.4'
H H 0.0000 0.0000 'International Tables Vol C Tables 4.2.6.8 and 6.1.1.4'
N N 0.0061 0.0033 'International Tables Vol C Tables 4.2.6.8 and 6.1.1.4'
Al Al 0.0645 0.0514 'International Tables Vol C Tables 4.2.6.8 and 6.1.1.4'
La La -0.2871 2.4523 'International Tables Vol C Tables 4.2.6.8 and 6.1.1.4'
Si Si 0.0817 0.0704 'International Tables Vol C Tables 4.2.6.8 and 6.1.1.4'

loop_
_geom_angle_atom_site_label_1
_geom_angle_atom_site_label_2
_geom_angle_atom_site_label_3
_geom_angle
N2 La1 N3 144.17(14)
N2 La1 N1 81.38(15)
N3 La1 N1 134.34(14)
N2 La1 C18 114.65(16)
N3 La1 C18 90.74(15)
N1 La1 C18 61.16(14)
N2 La1 Al1 87.29(11)
N3 La1 Al1 119.25(11)
N1 La1 Al1 35.98(11)
C18 La1 Al1 89.65(11)
N2 La1 Si1 116.21(11)
N3 La1 Si1 28.85(10)
N1 La1 Si1 161.61(10)
C18 La1 Si1 104.12(10)
Al1 La1 Si1 142.82(4)
N2 La1 La2 38.31(11)
N3 La1 La2 175.98(11)
N1 La1 La2 43.08(10)
C18 La1 La2 89.76(10)
Al1 La1 La2 56.76(3)
Si1 La1 La2 154.31(3)
N2 La2 N4 124.14(15)
N2 La2 N1 79.80(15)
N4 La2 N1 129.61(15)
N2 La2 C24 29.82(15)
N4 La2 C24 103.67(16)
N1 La2 C24 109.55(15)
N2 La2 Al1 84.34(11)
N4 La2 Al1 148.82(11)
N1 La2 Al1 34.91(11)
C24 La2 Al1 107.46(12)
N2 La2 Si3 126.65(11)
N4 La2 Si3 28.74(12)
N1 La2 Si3 150.93(10)
C24 La2 Si3 97.86(11)
Al1 La2 Si3 143.22(4)
N2 La2 La1 36.83(10)
N4 La2 La1 141.75(12)
N1 La2 La1 42.98(10)
C24 La2 La1 66.58(11)
Al1 La2 La1 54.87(3)
Si3 La2 La1 161.47(3)
N1 Al1 C11 117.6(3)
N1 Al1 C10 108.0(2)
C11 Al1 C10 106.2(3)
N1 Al1 C9 108.8(2)
C11 Al1 C9 114.7(3)
C10 Al1 C9 99.8(2)
N1 Al1 La1 50.84(14)
C11 Al1 La1 130.5(2)
C10 Al1 La1 57.19(17)
C9 Al1 La1 114.08(17)
N1 Al1 La2 49.19(14)
C11 Al1 La2 148.0(2)
C10 Al1 La2 105.74(17)
C9 Al1 La2 60.59(16)
La1 Al1 La2 68.36(3)
C12 N1 Al1 127.3(3)
C12 N1 La1 130.6(3)
Al1 N1 La1 93.18(18)
C12 N1 La2 106.7(3)
Al1 N1 La2 95.90(18)
La1 N1 La2 93.94(14)
C24 N2 La1 161.6(4)
C24 N2 La2 92.9(3)
La1 N2 La2 104.86(16)
Si2 N3 Si1 126.9(3)
Si2 N3 La1 125.1(2)
Si1 N3 La1 107.7(2)
Si3 N4 Si4 125.9(3)
Si3 N4 La2 108.3(2)
Si4 N4 La2 125.6(2)
N3 Si1 C2 114.7(3)
N3 Si1 C3 114.4(2)
C2 Si1 C3 109.8(3)
N3 Si1 C1 107.5(2)
C2 Si1 C1 105.2(3)
C3 Si1 C1 104.3(3)
N3 Si1 La1 43.48(15)
C2 Si1 La1 118.8(2)
C3 Si1 La1 131.5(2)
C1 Si1 La1 64.62(17)
N3 Si2 C5 112.0(3)
N3 Si2 C6 114.4(3)
C5 Si2 C6 106.9(3)
N3 Si2 C4 111.0(2)
C5 Si2 C4 106.8(3)
C6 Si2 C4 105.2(3)
N4 Si3 C8 115.8(3)
N4 Si3 C36 114.8(3)
C8 Si3 C36 106.9(3)
N4 Si3 C7 107.8(2)
C8 Si3 C7 105.0(3)
C36 Si3 C7 105.8(3)
N4 Si3 La2 42.92(17)
C8 Si3 La2 128.1(2)
C36 Si3 La2 125.0(2)
C7 Si3 La2 64.86(17)
N4 Si4 C37 107.6(3)
N4 Si4 C39 114.2(3)
C37 Si4 C39 110.3(3)
N4 Si4 C38 112.9(3)
C37 Si4 C38 106.7(3)
C39 Si4 C38 104.9(3)
N1 C12 C17 120.7(5)
N1 C12 C13 123.1(5)
C17 C12 C13 116.2(5)
C14 C13 C12 119.5(5)
C14 C13 C21 116.5(5)
C12 C13 C21 123.9(5)
C15 C14 C13 122.8(5)
C14 C15 C16 118.8(5)
C15 C16 C17 121.3(6)
C16 C17 C12 121.1(5)
C16 C17 C18 119.2(5)
C12 C17 C18 119.7(5)
C17 C18 C19 115.0(5)
C17 C18 C20 110.4(4)
C19 C18 C20 107.8(5)
C17 C18 La1 105.8(3)
C19 C18 La1 135.8(4)
C20 C18 La1 70.8(3)
C13 C21 C23 113.9(5)
C13 C21 C22 111.5(5)
C23 C21 C22 109.1(5)
N2 C24 C29 121.8(6)
N2 C24 C25 120.6(5)
C29 C24 C25 117.4(5)
N2 C24 La2 57.3(3)
C29 C24 La2 104.3(4)
C25 C24 La2 104.7(3)
C26 C25 C24 119.4(6)
C26 C25 C33 120.5(6)
C24 C25 C33 119.8(5)
C27 C26 C25 122.1(7)
C28 C27 C26 119.4(6)
C27 C28 C29 122.2(7)
C28 C29 C24 119.3(6)
C28 C29 C30 120.4(6)
C24 C29 C30 120.1(5)
C29 C30 C32 109.7(5)
C29 C30 C31 114.1(6)
C32 C30 C31 109.2(6)
C25 C33 C35 109.6(5)
C25 C33 C34 114.5(5)
C35 C33 C34 109.7(6)
N12 La3 N13 143.84(15)
N12 La3 N11 80.14(15)
N13 La3 N11 135.74(14)
N12 La3 Al11 84.90(12)
N13 La3 Al11 125.44(11)
N11 La3 Al11 36.37(11)
N12 La3 Si11 114.99(11)
N13 La3 Si11 29.06(11)
N11 La3 Si11 161.66(11)
Al11 La3 Si11 148.49(4)
N12 La3 La4 38.15(11)
N13 La3 La4 174.67(12)
N11 La3 La4 42.02(10)
Al11 La3 La4 56.47(3)
Si11 La3 La4 151.40(3)
N12 La4 N14 124.13(16)
N12 La4 N11 79.12(15)
N14 La4 N11 128.61(15)
N12 La4 C124 30.18(15)
N14 La4 C124 106.44(15)
N11 La4 C124 108.79(15)
N12 La4 C112 98.56(15)
N14 La4 C112 103.14(14)
N11 La4 C112 25.95(13)
C124 La4 C112 128.49(15)
N12 La4 Al11 81.81(11)
N14 La4 Al11 150.69(11)
N11 La4 Al11 35.17(11)
C124 La4 Al11 102.81(12)
C112 La4 Al11 55.26(10)
N12 La4 Si13 127.66(11)
N14 La4 Si13 29.07(12)
N11 La4 Si13 150.20(10)
C124 La4 Si13 99.66(12)
C112 La4 Si13 125.04(10)
Al11 La4 Si13 144.94(4)
N12 La4 La3 36.46(11)
N14 La4 La3 138.71(12)
N11 La4 La3 42.69(10)
C124 La4 La3 66.43(11)
C112 La4 La3 63.44(10)
Al11 La4 La3 54.50(3)
Si13 La4 La3 160.44(3)
N11 Al11 C111 117.6(3)
N11 Al11 C110 108.7(2)
C111 Al11 C110 105.0(3)
N11 Al11 C109 108.9(2)
C111 Al11 C109 111.9(3)
C110 Al11 C109 103.7(3)
N11 Al11 La3 51.29(13)
C111 Al11 La3 133.5(2)
C110 Al11 La3 57.74(18)
C109 Al11 La3 114.13(19)
N11 Al11 La4 48.44(14)
C111 Al11 La4 144.1(2)
C110 Al11 La4 110.91(17)
C109 Al11 La4 61.24(18)
La3 Al11 La4 69.02(3)
C112 N11 Al11 127.3(3)
C112 N11 La4 103.7(3)
Al11 N11 La4 96.39(18)
C112 N11 La3 132.5(4)
Al11 N11 La3 92.34(17)
La4 N11 La3 95.29(14)
C124 N12 La3 160.3(4)
C124 N12 La4 92.4(3)
La3 N12 La4 105.39(16)
Si12 N13 Si11 125.0(3)
Si12 N13 La3 127.5(2)
Si11 N13 La3 107.4(2)
Si13 N14 Si14 122.6(3)
Si13 N14 La4 107.5(2)
Si14 N14 La4 129.3(2)
N13 Si11 C102 115.3(3)
N13 Si11 C103 113.7(3)
C102 Si11 C103 108.9(3)
N13 Si11 C101 107.1(2)
C102 Si11 C101 104.7(3)
C103 Si11 C101 106.3(3)
N13 Si11 La3 43.58(15)
C102 Si11 La3 134.0(2)
C103 Si11 La3 117.0(3)
C101 Si11 La3 64.47(19)
N13 Si12 C106 112.4(3)
N13 Si12 C104 111.2(3)
C106 Si12 C104 107.2(3)
N13 Si12 C105 113.1(3)
C106 Si12 C105 106.6(3)
C104 Si12 C105 105.9(3)
N14 Si13 C108 116.2(3)
N14 Si13 C136 114.4(3)
C108 Si13 C136 106.8(3)
N14 Si13 C107 107.5(3)
C108 Si13 C107 105.9(3)
C136 Si13 C107 105.1(3)
N14 Si13 La4 43.45(16)
C108 Si13 La4 125.0(2)
C136 Si13 La4 128.2(2)
C107 Si13 La4 64.2(2)
N14 Si14 C137 109.5(3)
N14 Si14 C138 113.9(3)
C137 Si14 C138 108.7(3)
N14 Si14 C139 113.8(3)
C137 Si14 C139 106.7(3)
C138 Si14 C139 103.8(3)
N11 C112 C117 120.4(5)
N11 C112 C113 123.1(5)
C117 C112 C113 116.4(5)
N11 C112 La4 50.3(2)
C117 C112 La4 129.1(3)
C113 C112 La4 90.8(3)
C114 C113 C112 119.8(5)
C114 C113 C121 115.7(5)
C112 C113 C121 124.3(5)
C115 C114 C113 122.4(5)
C114 C115 C116 118.8(5)
C115 C116 C117 121.4(5)
C116 C117 C112 121.2(5)
C116 C117 C118 119.2(5)
C112 C117 C118 119.6(5)
C117 C118 C119 115.4(5)
C117 C118 C120 110.4(4)
C119 C118 C120 108.4(5)
C113 C121 C123 113.4(5)
C113 C121 C122 112.8(5)
C123 C121 C122 108.7(5)
N12 C124 C125 120.8(5)
N12 C124 C129 121.1(5)
C125 C124 C129 117.9(5)
N12 C124 La4 57.4(3)
C125 C124 La4 106.9(4)
C129 C124 La4 101.7(3)
C126 C125 C124 120.1(6)
C126 C125 C133 119.4(6)
C124 C125 C133 120.2(5)
C127 C126 C125 121.1(6)
C128 C127 C126 119.5(6)
C127 C128 C129 121.8(6)
C128 C129 C124 119.3(6)
C128 C129 C130 119.4(6)
C124 C129 C130 121.0(6)
C132 C130 C129 110.1(5)
C132 C130 C131 110.1(6)
C129 C130 C131 113.6(6)
C125 C133 C134 115.3(5)
C125 C133 C135 110.0(5)
C134 C133 C135 109.7(5)
N22 La5 N23 122.45(16)
N22 La5 N21 79.35(14)
N23 La5 N21 129.12(15)
N22 La5 C224 30.02(15)
N23 La5 C224 101.12(16)
N21 La5 C224 109.37(15)
N22 La5 Al21 85.40(11)
N23 La5 Al21 148.46(11)
N21 La5 Al21 34.50(11)
C224 La5 Al21 110.09(12)
N22 La5 Si21 127.85(11)
N23 La5 Si21 28.94(13)
N21 La5 Si21 149.60(10)
C224 La5 Si21 98.61(12)
Al21 La5 Si21 142.43(4)
N22 La5 La6 36.76(10)
N23 La5 La6 141.37(12)
N21 La5 La6 42.72(10)
C224 La5 La6 66.73(11)
Al21 La5 La6 54.52(3)
Si21 La5 La6 162.86(3)
N22 La6 N24 142.89(16)
N22 La6 N21 81.34(15)
N24 La6 N21 135.43(14)
N22 La6 Al21 89.31(12)
N24 La6 Al21 122.67(12)
N21 La6 Al21 36.01(11)
N22 La6 Si23 113.47(11)
N24 La6 Si23 29.49(11)
N21 La6 Si23 164.73(10)
Al21 La6 Si23 141.97(5)
N22 La6 La5 38.42(11)
N24 La6 La5 177.96(11)
N21 La6 La5 43.06(9)
Al21 La6 La5 57.21(3)
Si23 La6 La5 151.89(3)
N21 Al21 C211 116.6(2)
N21 Al21 C210 109.2(2)
C211 Al21 C210 115.1(3)
N21 Al21 C209 108.2(2)
C211 Al21 C209 106.1(3)
C210 Al21 C209 100.0(2)
N21 Al21 La6 50.78(13)
C211 Al21 La6 130.4(2)
C210 Al21 La6 113.88(17)
C209 Al21 La6 57.48(17)
N21 Al21 La5 48.70(13)
C211 Al21 La5 146.8(2)
C210 Al21 La5 61.32(17)
C209 Al21 La5 107.02(17)
La6 Al21 La5 68.27(3)
C212 N21 Al21 127.9(3)
C212 N21 La6 130.9(4)
Al21 N21 La6 93.20(18)
C212 N21 La5 104.5(3)
Al21 N21 La5 96.80(19)
La6 N21 La5 94.22(13)
C224 N22 La6 161.6(4)
C224 N22 La5 93.2(3)
La6 N22 La5 104.82(16)
Si21 N23 Si22 124.2(3)
Si21 N23 La5 108.4(2)
Si22 N23 La5 127.3(3)
Si24 N24 Si23 126.0(3)
Si24 N24 La6 126.4(2)
Si23 N24 La6 106.9(2)
N23 Si21 C203 114.3(3)
N23 Si21 C202 114.6(3)
C203 Si21 C202 108.4(3)
N23 Si21 C201 107.6(3)
C203 Si21 C201 105.3(3)
C202 Si21 C201 105.9(3)
N23 Si21 La5 42.65(17)
C203 Si21 La5 126.6(2)
C202 Si21 La5 124.9(2)
C201 Si21 La5 64.98(18)
N23 Si22 C205 112.8(3)
N23 Si22 C206 114.0(3)
C205 Si22 C206 105.5(3)
N23 Si22 C204 108.9(3)
C205 Si22 C204 106.8(3)
C206 Si22 C204 108.6(3)
N24 Si23 C236 115.9(3)
N24 Si23 C208 112.6(3)
C236 Si23 C208 107.0(3)
N24 Si23 C207 108.6(3)
C236 Si23 C207 107.2(3)
C208 Si23 C207 104.8(3)
N24 Si23 La6 43.65(17)
C236 Si23 La6 148.0(2)
C208 Si23 La6 104.4(2)
C207 Si23 La6 69.7(2)
N24 Si24 C238 114.1(3)
N24 Si24 C239 112.2(3)
C238 Si24 C239 107.4(3)
N24 Si24 C237 111.3(3)
C238 Si24 C237 103.2(3)
C239 Si24 C237 108.0(3)
N21 C212 C213 121.1(5)
N21 C212 C217 123.2(5)
C213 C212 C217 115.7(5)
C214 C213 C212 121.8(5)
C214 C213 C221 118.1(5)
C212 C213 C221 120.1(5)
C215 C214 C213 121.5(5)
C214 C215 C216 118.5(5)
C215 C216 C217 122.1(5)
C216 C217 C212 120.0(5)
C216 C217 C218 116.0(5)
C212 C217 C218 123.7(5)
C217 C218 C219 111.4(4)
C217 C218 C220 113.9(5)
C219 C218 C220 109.1(4)
C213 C221 C223 112.9(4)
C213 C221 C222 114.8(5)
C223 C221 C222 108.8(5)
N22 C224 C225 121.9(5)
N22 C224 C229 120.3(5)
C225 C224 C229 117.7(5)
N22 C224 La5 56.8(3)
C225 C224 La5 99.9(4)
C229 C224 La5 110.3(4)
C224 C225 C226 119.6(6)
C224 C225 C233 122.0(5)
C226 C225 C233 117.9(6)
C227 C226 C225 121.8(6)
C226 C227 C228 118.7(5)
C229 C228 C227 122.0(6)
C228 C229 C224 119.9(6)
C228 C229 C230 120.6(5)
C224 C229 C230 119.4(5)
C231 C230 C229 114.5(5)
C231 C230 C232 110.0(5)
C229 C230 C232 110.3(5)
C225 C233 C234 109.8(5)
C225 C233 C235 114.3(5)
C234 C233 C235 109.2(5)
N32 La7 N33 120.43(16)
N32 La7 N31 79.02(15)
N33 La7 N31 128.37(16)
N32 La7 C324 30.04(16)
N33 La7 C324 102.98(16)
N31 La7 C324 108.73(16)
N32 La7 C312 98.01(15)
N33 La7 C312 102.27(15)
N31 La7 C312 26.73(14)
C324 La7 C312 127.46(16)
N32 La7 Si31 124.66(12)
N33 La7 Si31 29.64(12)
N31 La7 Si31 151.82(11)
C324 La7 Si31 96.90(12)
C312 La7 Si31 125.63(10)
N32 La7 Al31 83.65(12)
N33 La7 Al31 150.52(11)
N31 La7 Al31 33.54(12)
C324 La7 Al31 105.84(12)
C312 La7 Al31 54.31(10)
Si31 La7 Al31 147.69(4)
N32 La7 La8 36.36(11)
N33 La7 La8 136.62(12)
N31 La7 La8 42.67(10)
C324 La7 La8 66.17(12)
C312 La7 La8 63.76(10)
Si31 La7 La8 157.78(3)
Al31 La7 La8 54.44(3)
N32 La8 N34 142.62(17)
N32 La8 N31 80.19(16)
N34 La8 N31 137.18(15)
N32 La8 Al31 88.75(13)
N34 La8 Al31 121.51(13)
N31 La8 Al31 36.00(11)
N32 La8 Si33 114.41(12)
N34 La8 Si33 28.23(12)
N31 La8 Si33 165.15(10)
Al31 La8 Si33 141.16(5)
N32 La8 La7 38.12(12)
N34 La8 La7 178.96(13)
N31 La8 La7 42.06(10)
Al31 La8 La7 58.42(3)
Si33 La8 La7 152.46(3)
N31 Al31 C311 114.5(3)
N31 Al31 C310 112.4(3)
C311 Al31 C310 112.6(3)
N31 Al31 C309 107.8(2)
C311 Al31 C309 105.8(3)
C310 Al31 C309 102.7(3)
N31 Al31 La8 50.29(14)
C311 Al31 La8 126.9(2)
C310 Al31 La8 120.0(2)
C309 Al31 La8 57.48(18)
N31 Al31 La7 45.63(14)
C311 Al31 La7 145.5(2)
C310 Al31 La7 68.2(2)
C309 Al31 La7 107.50(18)
La8 Al31 La7 67.15(3)
C312 N31 Al31 125.9(4)
C312 N31 La7 101.6(3)
Al31 N31 La7 100.83(19)
C312 N31 La8 132.0(4)
Al31 N31 La8 93.70(19)
La7 N31 La8 95.27(14)
C324 N32 La8 159.3(4)
C324 N32 La7 93.2(3)
La8 N32 La7 105.52(17)
Si31 N33 Si32 120.1(3)
Si31 N33 La7 106.4(2)
Si32 N33 La7 133.2(3)
Si34 N34 Si33 127.1(3)
Si34 N34 La8 123.0(3)
Si33 N34 La8 109.4(2)
N33 Si31 C303 114.1(3)
N33 Si31 C302 115.5(3)
C303 Si31 C302 108.4(3)
N33 Si31 C301 107.3(3)
C303 Si31 C301 105.3(3)
C302 Si31 C301 105.4(3)
N33 Si31 La7 43.96(17)
C303 Si31 La7 129.6(2)
C302 Si31 La7 122.1(2)
C301 Si31 La7 63.6(2)
N33 Si32 C304 108.9(3)
N33 Si32 C305 114.1(3)
C304 Si32 C305 106.4(3)
N33 Si32 C306 111.5(3)
C304 Si32 C306 110.8(3)
C305 Si32 C306 105.1(3)
N34 Si33 C336 115.5(3)
N34 Si33 C308 114.2(4)
C336 Si33 C308 107.5(4)
N34 Si33 C307 107.8(3)
C336 Si33 C307 105.7(4)
C308 Si33 C307 105.5(4)
N34 Si33 La8 42.35(18)
C336 Si33 La8 139.6(3)
C308 Si33 La8 112.7(3)
C307 Si33 La8 67.6(2)
N34 Si34 C339 112.5(3)
N34 Si34 C338 113.4(3)
C339 Si34 C338 107.9(4)
N34 Si34 C337 111.7(3)
C339 Si34 C337 105.3(3)
C338 Si34 C337 105.4(3)
N31 C312 C313 120.0(5)
N31 C312 C317 123.8(5)
C313 C312 C317 116.1(5)
N31 C312 La7 51.7(3)
C313 C312 La7 128.8(3)
C317 C312 La7 90.9(3)
C314 C313 C312 121.1(5)
C314 C313 C321 118.8(5)
C312 C313 C321 120.1(5)
C313 C314 C315 121.9(6)
C316 C315 C314 117.5(5)
C315 C316 C317 123.5(6)
C316 C317 C312 119.9(5)
C316 C317 C318 115.9(5)
C312 C317 C318 124.1(5)
C317 C318 C319 111.6(5)
C317 C318 C320 113.8(5)
C319 C318 C320 109.1(5)
C313 C321 C322 115.2(5)
C313 C321 C323 111.4(5)
C322 C321 C323 109.2(5)
N32 C324 C325 119.9(5)
N32 C324 C329 121.7(5)
C325 C324 C329 118.2(5)
N32 C324 La7 56.7(3)
C325 C324 La7 95.9(4)
C329 C324 La7 113.5(4)
C326 C325 C324 119.2(6)
C326 C325 C333 119.9(6)
C324 C325 C333 120.0(6)
C327 C326 C325 121.9(7)
C326 C327 C328 119.6(6)
C327 C328 C329 122.2(6)
C328 C329 C324 118.9(6)
C328 C329 C330 119.6(6)
C324 C329 C330 121.5(5)
C329 C330 C332 112.5(6)
C329 C330 C331 110.5(6)
C332 C330 C331 109.9(6)
C334 C333 C325 108.2(6)
C334 C333 C335 111.6(6)
C325 C333 C335 114.2(6)

loop_
_geom_bond_atom_site_label_1
_geom_bond_atom_site_label_2
_geom_bond_distance
La1 N2 2.275(4)
La1 N3 2.434(4)
La1 N1 2.506(4)
La1 C18 3.138(6)
La1 Al1 3.2269(16)
La1 Si1 3.3704(15)
La1 La2 3.6674(4)
La2 N2 2.352(4)
La2 N4 2.409(5)
La2 N1 2.511(4)
La2 C24 2.791(5)
La2 Al1 3.3000(16)
La2 Si3 3.3581(16)
Al1 N1 1.899(5)
Al1 C11 1.975(6)
Al1 C10 2.059(6)
Al1 C9 2.062(5)
N1 C12 1.413(7)
N2 C24 1.390(7)
N3 Si2 1.702(5)
N3 Si1 1.707(4)
N4 Si3 1.701(5)
N4 Si4 1.712(5)
Si1 C2 1.866(6)
Si1 C3 1.871(6)
Si1 C1 1.902(6)
Si2 C5 1.867(6)
Si2 C6 1.874(6)
Si2 C4 1.885(6)
Si3 C8 1.875(6)
Si3 C36 1.883(6)
Si3 C7 1.895(6)
Si4 C37 1.869(6)
Si4 C39 1.875(6)
Si4 C38 1.883(6)
C12 C17 1.441(8)
C12 C13 1.447(7)
C13 C14 1.396(8)
C13 C21 1.512(8)
C14 C15 1.379(8)
C15 C16 1.388(8)
C16 C17 1.393(8)
C17 C18 1.516(7)
C18 C19 1.534(8)
C18 C20 1.563(8)
C21 C23 1.533(8)
C21 C22 1.537(8)
C24 C29 1.428(8)
C24 C25 1.444(9)
C25 C26 1.396(8)
C25 C33 1.513(9)
C26 C27 1.373(10)
C27 C28 1.363(11)
C28 C29 1.408(9)
C29 C30 1.511(10)
C30 C32 1.515(10)
C30 C31 1.536(9)
C33 C35 1.526(8)
C33 C34 1.537(9)
La3 N12 2.265(5)
La3 N13 2.427(4)
La3 N11 2.502(4)
La3 Al11 3.2044(17)
La3 Si11 3.3598(16)
La3 La4 3.6751(4)
La4 N12 2.355(4)
La4 N14 2.408(4)
La4 N11 2.471(4)
La4 C124 2.791(5)
La4 C112 3.119(5)
La4 Al11 3.2811(17)
La4 Si13 3.3403(17)
Al11 N11 1.902(5)
Al11 C111 1.961(6)
Al11 C110 2.055(6)
Al11 C109 2.059(6)
N11 C112 1.405(6)
N12 C124 1.404(7)
N13 Si12 1.704(5)
N13 Si11 1.710(5)
N14 Si13 1.701(5)
N14 Si14 1.724(5)
Si11 C102 1.860(6)
Si11 C103 1.873(7)
Si11 C101 1.907(6)
Si12 C106 1.869(6)
Si12 C104 1.884(6)
Si12 C105 1.885(6)
Si13 C108 1.875(6)
Si13 C136 1.878(6)
Si13 C107 1.904(7)
Si14 C137 1.872(6)
Si14 C138 1.872(6)
Si14 C139 1.883(6)
C112 C117 1.427(7)
C112 C113 1.437(7)
C113 C114 1.403(7)
C113 C121 1.513(8)
C114 C115 1.372(8)
C115 C116 1.384(8)
C116 C117 1.392(8)
C117 C118 1.522(7)
C118 C119 1.529(7)
C118 C120 1.543(8)
C121 C123 1.531(8)
C121 C122 1.541(8)
C124 C125 1.425(8)
C124 C129 1.428(8)
C125 C126 1.396(8)
C125 C133 1.511(8)
C126 C127 1.393(9)
C127 C128 1.365(10)
C128 C129 1.411(9)
C129 C130 1.524(10)
C130 C132 1.519(10)
C130 C131 1.530(9)
C133 C134 1.537(9)
C133 C135 1.553(8)
La5 N22 2.352(4)
La5 N23 2.394(5)
La5 N21 2.506(4)
La5 C224 2.807(5)
La5 Al21 3.3120(17)
La5 Si21 3.3523(16)
La5 La6 3.6599(4)
La6 N22 2.266(4)
La6 N24 2.400(5)
La6 N21 2.490(4)
La6 Al21 3.2085(17)
La6 Si23 3.3283(17)
Al21 N21 1.889(5)
Al21 C211 1.958(6)
Al21 C210 2.049(6)
Al21 C209 2.064(6)
N21 C212 1.410(7)
N22 C224 1.406(7)
N23 Si21 1.710(5)
N23 Si22 1.714(5)
N24 Si24 1.709(5)
N24 Si23 1.712(5)
Si21 C203 1.864(6)
Si21 C202 1.869(7)
Si21 C201 1.895(7)
Si22 C205 1.868(6)
Si22 C206 1.877(6)
Si22 C204 1.883(6)
Si23 C236 1.854(7)
Si23 C208 1.880(7)
Si23 C207 1.887(7)
Si24 C238 1.870(7)
Si24 C239 1.872(7)
Si24 C237 1.884(6)
C212 C213 1.432(8)
C212 C217 1.439(8)
C213 C214 1.383(8)
C213 C221 1.516(7)
C214 C215 1.380(8)
C215 C216 1.388(8)
C216 C217 1.400(8)
C217 C218 1.521(8)
C218 C219 1.543(7)
C218 C220 1.543(7)
C221 C223 1.531(8)
C221 C222 1.534(7)
C224 C225 1.409(8)
C224 C229 1.451(8)
C225 C226 1.412(8)
C225 C233 1.514(8)
C226 C227 1.379(9)
C227 C228 1.390(9)
C228 C229 1.373(8)
C229 C230 1.525(9)
C230 C231 1.518(8)
C230 C232 1.527(9)
C233 C234 1.517(8)
C233 C235 1.542(8)
La7 N32 2.346(5)
La7 N33 2.395(5)
La7 N31 2.464(4)
La7 C324 2.802(5)
La7 C312 3.075(5)
La7 Si31 3.3100(17)
La7 Al31 3.3854(17)
La7 La8 3.6622(5)
La8 N32 2.253(5)
La8 N34 2.428(5)
La8 N31 2.492(5)
La8 Al31 3.2329(18)
La8 Si33 3.3994(18)
Al31 N31 1.904(5)
Al31 C311 1.961(6)
Al31 C310 2.040(6)
Al31 C309 2.044(6)
N31 C312 1.412(7)
N32 C324 1.405(7)
N33 Si31 1.706(5)
N33 Si32 1.727(5)
N34 Si34 1.704(5)
N34 Si33 1.705(5)
Si31 C303 1.864(7)
Si31 C302 1.867(6)
Si31 C301 1.904(7)
Si32 C304 1.880(6)
Si32 C305 1.884(6)
Si32 C306 1.891(6)
Si33 C336 1.865(8)
Si33 C308 1.872(8)
Si33 C307 1.886(8)
Si34 C339 1.863(8)
Si34 C338 1.868(7)
Si34 C337 1.877(7)
C312 C313 1.436(8)
C312 C317 1.437(7)
C313 C314 1.377(8)
C313 C321 1.509(8)
C314 C315 1.401(8)
C315 C316 1.370(9)
C316 C317 1.386(8)
C317 C318 1.527(8)
C318 C319 1.534(8)
C318 C320 1.542(8)
C321 C322 1.522(8)
C321 C323 1.540(8)
C324 C325 1.433(9)
C324 C329 1.434(8)
C325 C326 1.393(9)
C325 C333 1.527(9)
C326 C327 1.366(9)
C327 C328 1.377(10)
C328 C329 1.389(8)
C329 C330 1.510(9)
C330 C332 1.512(9)
C330 C331 1.533(10)
C333 C334 1.496(11)
C333 C335 1.542(10)
